data_7045760
loop_
_publ_author_name
'Sniekers, Jeroen'
'Geysens, Pieter'
'Vander Hoogerstraete, Tom'
'Van Meervelt, Luc'
'Fransaer, Jan'
'Binnemans, Koen'

_publ_section_title
;
 Cobalt(ii) liquid metal salts for high current density electrodeposition
 of cobalt.
;
_journal_issue 14
_journal_name_full 'Dalton transactions (Cambridge, England : 2003)'
_journal_page_first 4975
_journal_page_last 4986
_journal_paper_doi 10.1039/C8DT00283E
_journal_volume 47
_journal_year 2018
_chemical_formula_moiety 'C36 H24 Co N6, 2(C2 F6 N O4 S2), 0.5(C7 H8), 0.25(C7 H7)'
_chemical_formula_sum 'C45.25 H29.75 Co F12 N8 O8 S4'
_chemical_formula_weight 1228.69
_space_group_crystal_system monoclinic
_space_group_IT_number 14
_space_group_name_Hall '-P 2ybc'
_space_group_name_H-M_alt 'P 1 21/c 1'
_symmetry_space_group_name_Hall '-P 2ybc'
_symmetry_space_group_name_H-M 'P 1 21/c 1'
_atom_sites_solution_hydrogens geom
_atom_sites_solution_primary direct
_audit_creation_date 2017-09-07
_audit_creation_method
;
Olex2 1.2
(compiled 2017.08.10 svn.r3461 for OlexSys, GUI svn.r5381)
;
_audit_update_record
;
2017-11-25 deposited with the CCDC.
2018-02-28 downloaded from the CCDC.
;
_cell_angle_alpha 90
_cell_angle_beta 94.9636(11)
_cell_angle_gamma 90
_cell_formula_units_Z 8
_cell_length_a 18.3290(2)
_cell_length_b 23.1050(3)
_cell_length_c 23.1472(3)
_cell_measurement_reflns_used 17256
_cell_measurement_temperature 99.97(11)
_cell_measurement_theta_max 28.9520
_cell_measurement_theta_min 2.7930
_cell_volume 9765.9(2)
_computing_cell_refinement
'CrysAlisPro, Agilent Technologies, Version 1.171.36.28 (release 01-02-2013 CrysAlis171 .NET) (compiled Feb 1 2013,16:14:44)'
_computing_data_collection
'CrysAlisPro, Agilent Technologies, Version 1.171.36.28 (release 01-02-2013 CrysAlis171 .NET) (compiled Feb 1 2013,16:14:44)'
_computing_data_reduction
'CrysAlisPro, Agilent Technologies, Version 1.171.36.28 (release 01-02-2013 CrysAlis171 .NET) (compiled Feb 1 2013,16:14:44)'
_computing_molecular_graphics 'Olex2 (Dolomanov et al., 2009)'
_computing_publication_material 'Olex2 (Dolomanov et al., 2009)'
_computing_structure_refinement 'ShelXL (Sheldrick, 2015)'
_computing_structure_solution 'ShelXS (Sheldrick, 2008)'
_diffrn_ambient_temperature 99.97(11)
_diffrn_detector_area_resol_mean 15.9631
_diffrn_measured_fraction_theta_full 0.999
_diffrn_measured_fraction_theta_max 0.993
_diffrn_measurement_details
'#__ type_ start__ end____ width___ exp.time_ 1 omega -10.00 23.00 1.0000 150.0000 omega____ theta____ kappa____ phi______ frames - -17.0732 -99.0000 0.0000 33 #__ type_ start__ end____ width___ exp.time_ 2 omega -57.00 49.00 1.0000 150.0000 omega____ theta____ kappa____ phi______ frames - -17.0732 19.0000 90.0000 106 #__ type_ start__ end____ width___ exp.time_ 3 omega -86.00 -2.00 1.0000 150.0000 omega____ theta____ kappa____ phi______ frames - -17.0732 -57.0000 90.0000 84'
_diffrn_measurement_device_type 'SuperNova, Single source at offset, Eos'
_diffrn_measurement_method '\w scans'
_diffrn_orient_matrix_UB_11 -0.0376143000
_diffrn_orient_matrix_UB_12 -0.0076472000
_diffrn_orient_matrix_UB_13 -0.0027113000
_diffrn_orient_matrix_UB_21 -0.0001896000
_diffrn_orient_matrix_UB_22 0.0010638000
_diffrn_orient_matrix_UB_23 -0.0306346000
_diffrn_orient_matrix_UB_31 0.0096913000
_diffrn_orient_matrix_UB_32 -0.0297154000
_diffrn_orient_matrix_UB_33 -0.0004031000
_diffrn_radiation_monochromator mirror
_diffrn_radiation_type MoK\a
_diffrn_radiation_wavelength 0.71073
_diffrn_reflns_av_R_equivalents 0.0197
_diffrn_reflns_av_unetI/netI 0.0337
_diffrn_reflns_Laue_measured_fraction_full 0.999
_diffrn_reflns_Laue_measured_fraction_max 0.993
_diffrn_reflns_limit_h_max 12
_diffrn_reflns_limit_h_min -23
_diffrn_reflns_limit_k_max 29
_diffrn_reflns_limit_k_min -26
_diffrn_reflns_limit_l_max 29
_diffrn_reflns_limit_l_min -28
_diffrn_reflns_number 43524
_diffrn_reflns_point_group_measured_fraction_full 0.999
_diffrn_reflns_point_group_measured_fraction_max 0.993
_diffrn_reflns_theta_full 25.242
_diffrn_reflns_theta_max 26.733
_diffrn_reflns_theta_min 2.488
_diffrn_source 'SuperNova (Mo) X-ray Source'
_exptl_absorpt_coefficient_mu 0.632
_exptl_absorpt_correction_T_max 1.00000
_exptl_absorpt_correction_T_min 0.80646
_exptl_absorpt_correction_type multi-scan
_exptl_absorpt_process_details
'CrysAlisPro, Agilent Technologies, Version 1.171.36.28 (release 01-02-2013 CrysAlis171 .NET) (compiled Feb 1 2013,16:14:44) Empirical absorption correction using spherical harmonics, implemented in SCALE3 ABSPACK scaling algorithm.'
_exptl_crystal_colour yellow
_exptl_crystal_colour_primary yellow
_exptl_crystal_density_diffrn 1.671
_exptl_crystal_description plate
_exptl_crystal_F_000 4962
_exptl_crystal_size_max 0.3
_exptl_crystal_size_mid 0.15
_exptl_crystal_size_min 0.05
_refine_diff_density_max 1.152
_refine_diff_density_min -0.775
_refine_diff_density_rms 0.079
_refine_ls_extinction_method none
_refine_ls_goodness_of_fit_ref 1.039
_refine_ls_hydrogen_treatment constr
_refine_ls_matrix_type full
_refine_ls_number_parameters 1416
_refine_ls_number_reflns 20622
_refine_ls_number_restraints 0
_refine_ls_restrained_S_all 1.039
_refine_ls_R_factor_all 0.0644
_refine_ls_R_factor_gt 0.0484
_refine_ls_shift/su_max 0.001
_refine_ls_shift/su_mean 0.000
_refine_ls_structure_factor_coef Fsqd
_refine_ls_weighting_details 'w=1/[\s^2^(Fo^2^)+(0.0482P)^2^+21.3980P] where P=(Fo^2^+2Fc^2^)/3'
_refine_ls_weighting_scheme calc
_refine_ls_wR_factor_gt 0.1162
_refine_ls_wR_factor_ref 0.1268
_reflns_Friedel_coverage 0.000
_reflns_number_gt 16548
_reflns_number_total 20622
_reflns_threshold_expression 'I > 2\s(I)'
_cod_data_source_file c8dt00283e2.cif
_cod_data_source_block kb2119
_cod_depositor_comments 'Adding full bibliography for 7045755--7045760.cif.'
_cod_database_code 7045760
_shelx_shelxl_version_number 2016/4
_chemical_oxdiff_formula 'Co N6 C30 H30 C4 F12 S4 O8 N2'
_shelx_space_group_comment
;
The symmetry employed for this shelxl refinement is uniquely defined
by the following loop, which should always be used as a source of
symmetry information in preference to the above space-group names.
They are only intended as comments.
;
_shelx_estimated_absorpt_t_max 0.969
_shelx_estimated_absorpt_t_min 0.833
_reflns_odcompleteness_completeness 99.89
_reflns_odcompleteness_iscentric 1
_reflns_odcompleteness_theta 26.32
_olex2_refinement_description
;
1. Fixed Uiso
 At 1.2 times of:
  All C(H) groups
 At 1.5 times of:
  All C(H,H,H) groups
2. Others
 Fixed Sof: C59(0.5) H59A(0.5) H59B(0.5) H59C(0.5)
3.a Aromatic/amide H refined with riding coordinates:
 C8(H8), C9(H9), C10(H10), C12(H12), C13(H13), C15(H15), C16(H16), C17(H17),
 C20(H20), C21(H21), C22(H22), C24(H24), C25(H25), C27(H27), C28(H28), C29(H29),
  C32(H32), C33(H33), C34(H34), C36(H36), C37(H37), C39(H39), C40(H40),
 C41(H41), C8(H8), C9(H9), C10(H10), C12(H12), C13(H13), C15(H15), C16(H16),
 C17(H17), C20(H20), C21(H21), C22(H22), C24(H24), C25(H25), C27(H27), C28(H28),
  C29(H29), C32(H32), C33(H33), C34(H34), C36(H36), C37(H37), C39(H39),
 C40(H40), C41(H41), C61(H61), C62(H62), C63(H63), C64(H64), C65(H65), C61(H61),
  C65(H65)
3.b Idealised Me refined as rotating group:
 C59(H59A,H59B,H59C), C59(H59A,H59B,H59C)
;
_olex2_submission_special_instructions 'No special instructions were received'

loop_
_space_group_symop_operation_xyz
'x, y, z'
'-x, y+1/2, -z+1/2'
'-x, -y, -z'
'x, -y-1/2, z-1/2'

loop_
_atom_site_label
_atom_site_type_symbol
_atom_site_fract_x
_atom_site_fract_y
_atom_site_fract_z
_atom_site_U_iso_or_equiv
_atom_site_adp_type
_atom_site_occupancy
_atom_site_site_symmetry_order
_atom_site_calc_flag
_atom_site_refinement_flags_posn
_atom_site_refinement_flags_occupancy
Co1_1 Co 0.02372(2) 0.60656(2) 0.25637(2) 0.01340(8) Uani 1 1 d . .
N2_1 N -0.01474(12) 0.62562(10) 0.33907(9) 0.0161(5) Uani 1 1 d . .
N3_1 N -0.08045(12) 0.56386(10) 0.25018(10) 0.0162(5) Uani 1 1 d . .
N4_1 N -0.01809(12) 0.68012(10) 0.21065(10) 0.0148(4) Uani 1 1 d . .
N5_1 N 0.04425(12) 0.58507(10) 0.16965(9) 0.0146(4) Uani 1 1 d . .
N6_1 N 0.07987(13) 0.53342(10) 0.29364(10) 0.0168(5) Uani 1 1 d . .
N7_1 N 0.12966(12) 0.64150(10) 0.27965(9) 0.0153(5) Uani 1 1 d . .
C8_1 C 0.01825(16) 0.65524(12) 0.38288(12) 0.0204(6) Uani 1 1 d . .
H8_1 H 0.062064 0.673855 0.377272 0.024 Uiso 1 1 calc R .
C9_1 C -0.00947(18) 0.65996(13) 0.43717(13) 0.0248(6) Uani 1 1 d . .
H9_1 H 0.015337 0.681409 0.466677 0.030 Uiso 1 1 calc R .
C10_1 C -0.07332(17) 0.63264(14) 0.44606(13) 0.0256(7) Uani 1 1 d . .
H10_1 H -0.092552 0.635373 0.481846 0.031 Uiso 1 1 calc R .
C11_1 C -0.11029(16) 0.60020(13) 0.40102(12) 0.0213(6) Uani 1 1 d . .
C12_1 C -0.17633(17) 0.56890(14) 0.40694(14) 0.0275(7) Uani 1 1 d . .
H12_1 H -0.197405 0.570069 0.442054 0.033 Uiso 1 1 calc R .
C13_1 C -0.20880(17) 0.53768(14) 0.36276(14) 0.0269(7) Uani 1 1 d . .
H13_1 H -0.251986 0.517923 0.367864 0.032 Uiso 1 1 calc R .
C14_1 C -0.17807(16) 0.53438(13) 0.30821(13) 0.0217(6) Uani 1 1 d . .
C15_1 C -0.20889(16) 0.50218(13) 0.26054(14) 0.0245(6) Uani 1 1 d . .
H15_1 H -0.251665 0.481186 0.263625 0.029 Uiso 1 1 calc R .
C16_1 C -0.17618(16) 0.50172(13) 0.20997(14) 0.0242(6) Uani 1 1 d . .
H16_1 H -0.196401 0.480740 0.178238 0.029 Uiso 1 1 calc R .
C17_1 C -0.11181(16) 0.53326(12) 0.20653(12) 0.0199(6) Uani 1 1 d . .
H17_1 H -0.089820 0.532756 0.171798 0.024 Uiso 1 1 calc R .
C18_1 C -0.11313(15) 0.56482(12) 0.30078(12) 0.0175(6) Uani 1 1 d . .
C19_1 C -0.07844(15) 0.59815(12) 0.34802(11) 0.0163(5) Uani 1 1 d . .
C20_1 C -0.04882(16) 0.72670(12) 0.23169(12) 0.0192(6) Uani 1 1 d . .
H20_1 H -0.048578 0.730580 0.271700 0.023 Uiso 1 1 calc R .
C21_1 C -0.08156(17) 0.77020(13) 0.19636(13) 0.0224(6) Uani 1 1 d . .
H21_1 H -0.102772 0.802143 0.212722 0.027 Uiso 1 1 calc R .
C22_1 C -0.08202(17) 0.76522(13) 0.13731(13) 0.0231(6) Uani 1 1 d . .
H22_1 H -0.104318 0.793461 0.113193 0.028 Uiso 1 1 calc R .
C23_1 C -0.04855(16) 0.71713(12) 0.11354(12) 0.0194(6) Uani 1 1 d . .
C24_1 C -0.04449(18) 0.70886(14) 0.05256(13) 0.0265(7) Uani 1 1 d . .
H24_1 H -0.065818 0.735908 0.026559 0.032 Uiso 1 1 calc R .
C25_1 C -0.01027(18) 0.66254(14) 0.03243(13) 0.0277(7) Uani 1 1 d . .
H25_1 H -0.007663 0.658531 -0.007312 0.033 Uiso 1 1 calc R .
C26_1 C 0.02221(16) 0.61928(13) 0.07064(12) 0.0208(6) Uani 1 1 d . .
C27_1 C 0.05697(17) 0.56931(14) 0.05167(13) 0.0249(6) Uani 1 1 d . .
H27_1 H 0.061662 0.563785 0.012367 0.030 Uiso 1 1 calc R .
C28_1 C 0.08373(16) 0.52903(13) 0.09092(13) 0.0226(6) Uani 1 1 d . .
H28_1 H 0.106940 0.495917 0.078859 0.027 Uiso 1 1 calc R .
C29_1 C 0.07561(15) 0.53846(12) 0.14985(12) 0.0184(6) Uani 1 1 d . .
H29_1 H 0.093193 0.510465 0.176368 0.022 Uiso 1 1 calc R .
C30_1 C 0.01753(15) 0.62549(12) 0.13044(11) 0.0161(5) Uani 1 1 d . .
C31_1 C -0.01733(14) 0.67545(12) 0.15225(11) 0.0148(5) Uani 1 1 d . .
C32_1 C 0.05599(16) 0.47949(13) 0.29734(13) 0.0225(6) Uani 1 1 d . .
H32_1 H 0.009323 0.470558 0.280758 0.027 Uiso 1 1 calc R .
C33_1 C 0.09784(19) 0.43564(14) 0.32502(15) 0.0314(7) Uani 1 1 d . .
H33_1 H 0.079603 0.398119 0.325939 0.038 Uiso 1 1 calc R .
C34_1 C 0.16607(19) 0.44821(14) 0.35087(15) 0.0314(7) Uani 1 1 d . .
H34_1 H 0.194374 0.419408 0.369819 0.038 Uiso 1 1 calc R .
C35_1 C 0.19288(16) 0.50516(13) 0.34847(13) 0.0225(6) Uani 1 1 d . .
C36_1 C 0.26300(17) 0.52308(14) 0.37488(14) 0.0276(7) Uani 1 1 d . .
H36_1 H 0.292704 0.496338 0.395694 0.033 Uiso 1 1 calc R .
C37_1 C 0.28651(17) 0.57791(14) 0.37004(14) 0.0267(7) Uani 1 1 d . .
H37_1 H 0.331786 0.588543 0.388180 0.032 Uiso 1 1 calc R .
C38_1 C 0.24325(16) 0.62009(13) 0.33756(12) 0.0200(6) Uani 1 1 d . .
C39_1 C 0.26646(16) 0.67726(13) 0.32868(13) 0.0240(6) Uani 1 1 d . .
H39_1 H 0.311382 0.689959 0.345817 0.029 Uiso 1 1 calc R .
C40_1 C 0.22282(17) 0.71403(13) 0.29484(14) 0.0244(6) Uani 1 1 d . .
H40_1 H 0.238271 0.751505 0.287728 0.029 Uiso 1 1 calc R .
C41_1 C 0.15434(16) 0.69433(12) 0.27099(12) 0.0193(6) Uani 1 1 d . .
H41_1 H 0.124900 0.719594 0.248017 0.023 Uiso 1 1 calc R .
C42_1 C 0.17404(15) 0.60429(12) 0.31172(11) 0.0157(5) Uani 1 1 d . .
C43_1 C 0.14817(15) 0.54635(12) 0.31845(11) 0.0162(5) Uani 1 1 d . .
Co1_2 Co 0.47464(2) 0.41677(2) 0.72106(2) 0.01686(9) Uani 1 1 d . .
N2_2 N 0.43692(13) 0.43934(10) 0.80333(10) 0.0189(5) Uani 1 1 d . .
N3_2 N 0.36935(13) 0.37710(10) 0.71579(10) 0.0181(5) Uani 1 1 d . .
N4_2 N 0.43250(13) 0.48891(10) 0.67141(11) 0.0215(5) Uani 1 1 d . .
N5_2 N 0.49377(12) 0.39092(10) 0.63584(10) 0.0178(5) Uani 1 1 d . .
N6_2 N 0.52929(13) 0.34423(10) 0.76206(10) 0.0185(5) Uani 1 1 d . .
N7_2 N 0.58071(13) 0.45140(10) 0.74286(10) 0.0180(5) Uani 1 1 d . .
C8_2 C 0.47105(17) 0.46863(13) 0.84685(13) 0.0245(6) Uani 1 1 d . .
H8_2 H 0.514181 0.487891 0.840468 0.029 Uiso 1 1 calc R .
C9_2 C 0.44543(19) 0.47199(14) 0.90185(14) 0.0294(7) Uani 1 1 d . .
H9_2 H 0.471862 0.492205 0.931452 0.035 Uiso 1 1 calc R .
C10_2 C 0.38152(19) 0.44546(14) 0.91171(14) 0.0281(7) Uani 1 1 d . .
H10_2 H 0.363794 0.447530 0.948111 0.034 Uiso 1 1 calc R .
C11_2 C 0.34228(16) 0.41483(12) 0.86654(13) 0.0211(6) Uani 1 1 d . .
C12_2 C 0.27424(17) 0.38639(13) 0.87282(13) 0.0248(6) Uani 1 1 d . .
H12_2 H 0.253974 0.387935 0.908265 0.030 Uiso 1 1 calc R .
C13_2 C 0.23886(16) 0.35735(13) 0.82830(13) 0.0235(6) Uani 1 1 d . .
H13_2 H 0.194185 0.339759 0.833232 0.028 Uiso 1 1 calc R .
C14_2 C 0.26921(16) 0.35326(12) 0.77354(13) 0.0207(6) Uani 1 1 d . .
C15_2 C 0.23577(16) 0.32209(13) 0.72622(13) 0.0236(6) Uani 1 1 d . .
H15_2 H 0.191383 0.303337 0.729325 0.028 Uiso 1 1 calc R .
C16_2 C 0.26885(17) 0.31957(14) 0.67580(13) 0.0255(6) Uani 1 1 d . .
H16_2 H 0.246946 0.299507 0.644054 0.031 Uiso 1 1 calc R .
C17_2 C 0.33603(16) 0.34739(13) 0.67220(13) 0.0226(6) Uani 1 1 d . .
H17_2 H 0.358322 0.344950 0.637679 0.027 Uiso 1 1 calc R .
C18_2 C 0.33614(15) 0.38032(12) 0.76621(12) 0.0179(6) Uani 1 1 d . .
C19_2 C 0.37313(15) 0.41261(12) 0.81314(12) 0.0178(6) Uani 1 1 d . .
C20_2 C 0.40358(17) 0.53765(13) 0.68961(15) 0.0268(7) Uani 1 1 d . .
H20_2 H 0.405895 0.545000 0.729228 0.032 Uiso 1 1 calc R .
C21_2 C 0.36964(18) 0.57850(14) 0.65115(17) 0.0334(8) Uani 1 1 d . .
H21_2 H 0.350111 0.612291 0.665283 0.040 Uiso 1 1 calc R .
C22_2 C 0.36555(18) 0.56827(14) 0.59311(16) 0.0333(8) Uani 1 1 d . .
H22_2 H 0.342441 0.594722 0.567353 0.040 Uiso 1 1 calc R .
C23_2 C 0.39626(17) 0.51775(14) 0.57233(15) 0.0276(7) Uani 1 1 d . .
C24_2 C 0.39612(18) 0.50377(15) 0.51200(15) 0.0325(8) Uani 1 1 d . .
H24_2 H 0.372269 0.528238 0.484609 0.039 Uiso 1 1 calc R .
C25_2 C 0.42962(18) 0.45615(15) 0.49412(14) 0.0301(7) Uani 1 1 d . .
H25_2 H 0.429557 0.448806 0.454614 0.036 Uiso 1 1 calc R .
C26_2 C 0.46550(16) 0.41641(13) 0.53486(13) 0.0236(6) Uani 1 1 d . .
C27_2 C 0.50185(18) 0.36621(14) 0.51848(14) 0.0280(7) Uani 1 1 d . .
H27_2 H 0.505584 0.357973 0.479518 0.034 Uiso 1 1 calc R .
C28_2 C 0.53167(17) 0.32959(14) 0.56065(13) 0.0261(7) Uani 1 1 d . .
H28_2 H 0.556000 0.296241 0.550598 0.031 Uiso 1 1 calc R .
C29_2 C 0.52526(16) 0.34274(13) 0.61893(13) 0.0213(6) Uani 1 1 d . .
H29_2 H 0.543821 0.316656 0.647062 0.026 Uiso 1 1 calc R .
C30_2 C 0.46400(15) 0.42765(12) 0.59424(12) 0.0192(6) Uani 1 1 d . .
C31_2 C 0.43000(16) 0.47917(13) 0.61331(13) 0.0218(6) Uani 1 1 d . .
C32_2 C 0.50334(17) 0.29150(13) 0.77106(13) 0.0237(6) Uani 1 1 d . .
H32_2 H 0.456269 0.282449 0.755424 0.028 Uiso 1 1 calc R .
C33_2 C 0.54350(18) 0.24917(13) 0.80287(14) 0.0275(7) Uani 1 1 d . .
H33_2 H 0.523190 0.212970 0.808662 0.033 Uiso 1 1 calc R .
C34_2 C 0.61317(18) 0.26168(14) 0.82543(14) 0.0281(7) Uani 1 1 d . .
H34_2 H 0.640665 0.233935 0.846730 0.034 Uiso 1 1 calc R .
C35_2 C 0.64307(17) 0.31664(13) 0.81628(13) 0.0224(6) Uani 1 1 d . .
C36_2 C 0.71576(17) 0.33316(14) 0.83774(13) 0.0276(7) Uani 1 1 d . .
H36_2 H 0.745656 0.306595 0.858627 0.033 Uiso 1 1 calc R .
C37_2 C 0.74138(17) 0.38658(14) 0.82808(14) 0.0271(7) Uani 1 1 d . .
H37_2 H 0.788709 0.396310 0.842548 0.033 Uiso 1 1 calc R .
C38_2 C 0.69737(16) 0.42860(13) 0.79608(12) 0.0216(6) Uani 1 1 d . .
C39_2 C 0.72073(17) 0.48517(14) 0.78531(13) 0.0260(7) Uani 1 1 d . .
H39_2 H 0.767329 0.497095 0.799491 0.031 Uiso 1 1 calc R .
C40_2 C 0.67534(17) 0.52269(14) 0.75412(14) 0.0268(7) Uani 1 1 d . .
H40_2 H 0.690720 0.560123 0.746757 0.032 Uiso 1 1 calc R .
C41_2 C 0.60530(16) 0.50402(13) 0.73337(12) 0.0216(6) Uani 1 1 d . .
H41_2 H 0.574723 0.529755 0.711978 0.026 Uiso 1 1 calc R .
C42_2 C 0.62581(15) 0.41366(12) 0.77394(11) 0.0171(5) Uani 1 1 d . .
C43_2 C 0.59874(16) 0.35683(12) 0.78436(12) 0.0182(6) Uani 1 1 d . .
S45_3 S -0.00879(4) 0.38226(3) 0.14915(3) 0.02174(15) Uani 1 1 d . .
S52_3 S 0.11513(4) 0.31408(3) 0.13763(3) 0.02212(15) Uani 1 1 d . .
F49_3 F -0.10420(15) 0.30383(13) 0.17206(13) 0.0724(8) Uani 1 1 d . .
F50_3 F -0.13706(12) 0.35807(12) 0.09968(13) 0.0629(7) Uani 1 1 d . .
F51_3 F -0.05783(14) 0.29121(10) 0.09157(11) 0.0542(6) Uani 1 1 d . .
F56_3 F 0.18745(15) 0.40953(10) 0.15873(10) 0.0525(6) Uani 1 1 d . .
F57_3 F 0.20721(13) 0.34463(12) 0.22507(9) 0.0525(6) Uani 1 1 d . .
F58_3 F 0.25397(11) 0.33499(11) 0.14323(11) 0.0528(6) Uani 1 1 d . .
O46_3 O -0.03554(17) 0.41488(12) 0.19435(12) 0.0498(7) Uani 1 1 d . .
O47_3 O 0.00207(13) 0.41131(10) 0.09621(10) 0.0317(5) Uani 1 1 d . .
O53_3 O 0.12778(12) 0.25585(10) 0.15564(10) 0.0302(5) Uani 1 1 d . .
O54_3 O 0.11096(12) 0.32625(10) 0.07734(9) 0.0295(5) Uani 1 1 d . .
N44_3 N 0.05464(15) 0.34138(13) 0.17425(11) 0.0299(6) Uani 1 1 d . .
C48_3 C -0.08106(19) 0.33062(16) 0.12740(17) 0.0373(8) Uani 1 1 d . .
C55_3 C 0.19563(19) 0.35293(17) 0.16825(15) 0.0353(8) Uani 1 1 d . .
S45_4 S 0.36952(4) 0.34585(3) 0.38177(3) 0.02194(15) Uani 1 1 d . .
S52_4 S 0.28539(4) 0.33580(3) 0.47676(3) 0.02165(15) Uani 1 1 d . .
F49_4 F 0.26567(10) 0.27890(9) 0.33513(9) 0.0379(5) Uani 1 1 d . .
F50_4 F 0.35290(12) 0.29616(10) 0.28069(8) 0.0418(5) Uani 1 1 d . .
F51_4 F 0.37044(11) 0.23692(8) 0.35196(9) 0.0372(5) Uani 1 1 d . .
F56_4 F 0.2642(2) 0.22564(11) 0.46330(16) 0.1075(15) Uani 1 1 d . .
F57_4 F 0.20841(15) 0.26481(11) 0.53077(11) 0.0594(7) Uani 1 1 d . .
F58_4 F 0.3245(2) 0.24966(15) 0.54308(14) 0.0965(13) Uani 1 1 d . .
O46_4 O 0.32661(14) 0.39421(10) 0.36070(10) 0.0339(5) Uani 1 1 d . .
O47_4 O 0.44672(12) 0.34732(10) 0.37644(10) 0.0309(5) Uani 1 1 d . .
O53_4 O 0.22009(13) 0.34932(13) 0.44176(11) 0.0445(7) Uani 1 1 d . .
O54_4 O 0.30176(14) 0.36895(13) 0.52796(12) 0.0483(7) Uani 1 1 d . .
N44_4 N 0.35607(14) 0.32494(12) 0.44417(11) 0.0245(5) Uani 1 1 d . .
C48_4 C 0.33758(18) 0.28581(14) 0.33463(14) 0.0282(7) Uani 1 1 d . .
C55_4 C 0.2705(3) 0.26406(17) 0.50414(19) 0.0483(11) Uani 1 1 d . .
S45_5 S 0.45792(5) 0.14341(4) 0.64838(5) 0.0451(2) Uani 1 1 d . .
S52_5 S 0.60638(4) 0.16120(3) 0.68152(4) 0.02728(17) Uani 1 1 d . .
F49_5 F 0.39270(17) 0.14962(12) 0.54450(16) 0.0870(11) Uani 1 1 d . .
F50_5 F 0.48319(16) 0.09123(11) 0.55092(13) 0.0696(9) Uani 1 1 d . .
F51_5 F 0.50282(17) 0.18203(11) 0.55128(11) 0.0665(8) Uani 1 1 d . .
F56_5 F 0.64192(14) 0.11647(12) 0.58423(11) 0.0584(7) Uani 1 1 d . .
F57_5 F 0.67260(12) 0.06467(9) 0.65983(11) 0.0507(6) Uani 1 1 d . .
F58_5 F 0.73255(12) 0.14186(12) 0.64387(14) 0.0684(8) Uani 1 1 d . .
O46_5 O 0.44079(16) 0.20202(14) 0.66130(15) 0.0599(8) Uani 1 1 d . .
O47_5 O 0.40778(17) 0.09823(16) 0.65822(19) 0.0789(12) Uani 1 1 d . .
O53_5 O 0.60280(14) 0.21729(10) 0.65629(12) 0.0398(6) Uani 1 1 d . .
O54_5 O 0.64092(17) 0.15493(13) 0.73896(12) 0.0533(8) Uani 1 1 d . .
N44_5 N 0.53608(15) 0.12279(12) 0.67335(13) 0.0333(7) Uani 1 1 d . .
C48_5 C 0.4601(2) 0.14223(17) 0.5697(2) 0.0531(12) Uani 1 1 d . .
C55_5 C 0.66642(19) 0.11878(17) 0.63969(18) 0.0391(9) Uani 1 1 d . .
S45_6 S 0.22549(5) 0.69477(4) 0.50775(4) 0.03274(19) Uani 1 1 d . .
S52_6 S 0.13754(4) 0.70476(4) 0.60087(4) 0.02917(18) Uani 1 1 d . .
F49_6 F 0.3264(2) 0.7718(2) 0.53314(16) 0.1139(15) Uani 1 1 d . .
F50_6 F 0.2794(3) 0.77219(17) 0.44349(14) 0.1207(16) Uani 1 1 d . .
F51_6 F 0.2222(3) 0.80679(13) 0.51037(15) 0.1179(17) Uani 1 1 d . .
F56_6 F 0.16334(17) 0.60204(11) 0.64409(12) 0.0694(8) Uani 1 1 d . .
F57_6 F 0.21024(14) 0.67004(14) 0.69665(10) 0.0660(8) Uani 1 1 d . .
F58_6 F 0.09420(16) 0.6562(2) 0.69093(12) 0.1048(14) Uani 1 1 d . .
O46_6 O 0.28485(19) 0.65814(16) 0.49764(15) 0.0701(10) Uani 1 1 d . .
O47_6 O 0.16274(16) 0.69497(17) 0.46706(13) 0.0636(9) Uani 1 1 d . .
O53_6 O 0.07398(12) 0.68352(10) 0.56779(10) 0.0312(5) Uani 1 1 d . .
O54_6 O 0.13281(15) 0.75972(13) 0.62746(16) 0.0628(10) Uani 1 1 d . .
N44_6 N 0.21288(16) 0.69611(15) 0.57406(14) 0.0424(8) Uani 1 1 d . .
C48_6 C 0.2639(4) 0.7667(3) 0.4980(2) 0.0697(15) Uani 1 1 d . .
C55_6 C 0.1527(2) 0.6554(2) 0.66134(16) 0.0462(10) Uani 1 1 d . .
C59_7 C 0.3458(2) 0.5504(3) 0.04984(19) 0.0644(14) Uani 1 1 d . .
H59A_7 H 0.365172 0.532908 0.085561 0.097 Uiso 1 1 calc GR .
H59B_7 H 0.330913 0.589346 0.057086 0.097 Uiso 1 1 calc GR .
H59C_7 H 0.382850 0.550730 0.022930 0.097 Uiso 1 1 calc GR .
C60_7 C 0.2812(2) 0.51627(18) 0.02478(15) 0.0380(9) Uani 1 1 d . .
C61_7 C 0.23234(19) 0.53983(15) -0.01771(14) 0.0307(7) Uani 1 1 d . .
H61_7 H 0.238989 0.577696 -0.029825 0.037 Uiso 1 1 calc R .
C62_7 C 0.1739(2) 0.50811(17) -0.04245(15) 0.0365(8) Uani 1 1 d . .
H62_7 H 0.142067 0.524690 -0.071262 0.044 Uiso 1 1 calc R .
C63_7 C 0.1624(2) 0.45234(18) -0.02493(18) 0.0471(10) Uani 1 1 d . .
H63_7 H 0.122789 0.431041 -0.041339 0.057 Uiso 1 1 calc R .
C64_7 C 0.2109(3) 0.42851(18) 0.0176(2) 0.0560(13) Uani 1 1 d . .
H64_7 H 0.204008 0.390600 0.029536 0.067 Uiso 1 1 calc R .
C65_7 C 0.2686(3) 0.45961(19) 0.04252(17) 0.0494(12) Uani 1 1 d . .
H65_7 H 0.299912 0.442901 0.071602 0.059 Uiso 1 1 calc R .
C59_8 C 0.1327(4) 0.5557(3) 0.5037(3) 0.0382(17) Uani 0.5 1 d . P
H59A_8 H 0.166709 0.528731 0.489512 0.057 Uiso 0.5 1 calc GR P
H59B_8 H 0.149462 0.567284 0.542375 0.057 Uiso 0.5 1 calc GR P
H59C_8 H 0.129029 0.589168 0.478928 0.057 Uiso 0.5 1 calc GR P
C60_8 C 0.0656(2) 0.5303(2) 0.5038(2) 0.0579(13) Uani 1 1 d . .
C61_8 C 0.0419(3) 0.5018(2) 0.4540(2) 0.0622(14) Uani 1 1 d . .
H61_8 H 0.069961 0.503132 0.422417 0.075 Uiso 1 1 calc R .
C65_8 C 0.0222(3) 0.5284(2) 0.5504(2) 0.0643(14) Uani 1 1 d . .
H65_8 H 0.036955 0.547946 0.584563 0.077 Uiso 1 1 calc R .

loop_
_atom_site_aniso_label
_atom_site_aniso_U_11
_atom_site_aniso_U_22
_atom_site_aniso_U_33
_atom_site_aniso_U_23
_atom_site_aniso_U_13
_atom_site_aniso_U_12
Co1_1 0.01308(18) 0.01489(17) 0.01210(17) -0.00034(13) 0.00043(13) -0.00002(14)
N2_1 0.0159(11) 0.0181(11) 0.0139(11) -0.0003(9) -0.0004(9) 0.0018(9)
N3_1 0.0139(11) 0.0163(11) 0.0182(11) 0.0006(9) -0.0001(9) 0.0012(9)
N4_1 0.0132(11) 0.0157(11) 0.0157(11) -0.0012(9) 0.0019(9) -0.0015(9)
N5_1 0.0139(11) 0.0149(11) 0.0148(11) -0.0008(9) 0.0011(8) -0.0011(9)
N6_1 0.0164(12) 0.0166(11) 0.0171(11) -0.0012(9) 0.0005(9) -0.0005(9)
N7_1 0.0158(11) 0.0176(11) 0.0125(11) -0.0017(9) 0.0011(9) 0.0010(9)
C8_1 0.0212(15) 0.0208(14) 0.0188(14) -0.0021(11) -0.0001(11) 0.0015(12)
C9_1 0.0309(17) 0.0272(16) 0.0160(14) -0.0046(12) -0.0005(12) 0.0066(13)
C10_1 0.0300(17) 0.0328(17) 0.0148(14) -0.0004(12) 0.0061(12) 0.0092(14)
C11_1 0.0229(15) 0.0238(15) 0.0180(14) 0.0044(11) 0.0065(11) 0.0062(12)
C12_1 0.0266(16) 0.0318(17) 0.0260(16) 0.0049(13) 0.0137(13) 0.0038(14)
C13_1 0.0206(15) 0.0276(16) 0.0336(17) 0.0063(13) 0.0089(13) -0.0010(13)
C14_1 0.0160(14) 0.0207(14) 0.0288(16) 0.0051(12) 0.0047(12) 0.0021(11)
C15_1 0.0140(14) 0.0233(15) 0.0363(17) 0.0026(13) 0.0023(12) -0.0037(12)
C16_1 0.0181(14) 0.0236(15) 0.0302(16) -0.0043(12) -0.0024(12) -0.0048(12)
C17_1 0.0194(14) 0.0214(14) 0.0184(14) -0.0007(11) -0.0009(11) -0.0005(12)
C18_1 0.0168(14) 0.0164(13) 0.0194(14) 0.0026(10) 0.0020(11) 0.0038(11)
C19_1 0.0166(13) 0.0165(13) 0.0157(13) 0.0019(10) 0.0014(10) 0.0049(11)
C20_1 0.0197(14) 0.0199(14) 0.0181(14) -0.0019(11) 0.0023(11) 0.0004(12)
C21_1 0.0234(15) 0.0168(14) 0.0274(15) -0.0013(11) 0.0034(12) 0.0031(12)
C22_1 0.0237(15) 0.0209(14) 0.0244(15) 0.0063(12) 0.0008(12) 0.0025(12)
C23_1 0.0174(14) 0.0208(14) 0.0196(14) 0.0022(11) -0.0006(11) -0.0027(11)
C24_1 0.0304(17) 0.0311(16) 0.0177(14) 0.0067(12) -0.0003(12) 0.0066(14)
C25_1 0.0342(18) 0.0360(18) 0.0125(14) 0.0011(12) 0.0004(12) 0.0019(15)
C26_1 0.0212(15) 0.0259(15) 0.0153(13) -0.0018(11) 0.0020(11) 0.0000(12)
C27_1 0.0275(16) 0.0319(16) 0.0157(14) -0.0050(12) 0.0047(12) -0.0005(13)
C28_1 0.0228(15) 0.0225(15) 0.0235(15) -0.0086(12) 0.0071(12) -0.0003(12)
C29_1 0.0147(13) 0.0194(14) 0.0214(14) -0.0007(11) 0.0029(11) -0.0009(11)
C30_1 0.0130(13) 0.0190(13) 0.0161(13) -0.0006(10) 0.0008(10) -0.0043(11)
C31_1 0.0129(12) 0.0177(13) 0.0138(12) -0.0002(10) 0.0006(10) -0.0033(10)
C32_1 0.0187(14) 0.0203(14) 0.0281(16) 0.0009(12) -0.0009(12) -0.0014(12)
C33_1 0.0329(18) 0.0175(15) 0.043(2) 0.0059(13) -0.0027(15) -0.0023(13)
C34_1 0.0309(18) 0.0219(16) 0.0399(19) 0.0080(14) -0.0063(14) 0.0056(14)
C35_1 0.0213(15) 0.0232(15) 0.0225(15) -0.0003(12) -0.0008(12) 0.0053(12)
C36_1 0.0222(16) 0.0296(16) 0.0292(16) 0.0012(13) -0.0081(13) 0.0082(13)
C37_1 0.0190(15) 0.0302(17) 0.0294(16) -0.0051(13) -0.0063(12) 0.0033(13)
C38_1 0.0165(14) 0.0242(15) 0.0190(14) -0.0051(11) 0.0007(11) 0.0007(12)
C39_1 0.0156(14) 0.0248(15) 0.0310(16) -0.0085(12) -0.0012(12) -0.0025(12)
C40_1 0.0215(15) 0.0203(14) 0.0317(16) -0.0033(12) 0.0044(12) -0.0053(12)
C41_1 0.0190(14) 0.0184(14) 0.0207(14) 0.0004(11) 0.0027(11) -0.0006(11)
C42_1 0.0154(13) 0.0198(13) 0.0121(12) -0.0017(10) 0.0029(10) 0.0042(11)
C43_1 0.0154(13) 0.0185(13) 0.0149(13) -0.0017(10) 0.0025(10) 0.0018(11)
Co1_2 0.01358(18) 0.01770(19) 0.01919(19) 0.00128(14) 0.00076(14) -0.00121(15)
N2_2 0.0176(12) 0.0179(12) 0.0209(12) -0.0005(9) -0.0011(9) 0.0003(10)
N3_2 0.0151(11) 0.0186(12) 0.0206(12) 0.0013(9) 0.0011(9) -0.0008(9)
N4_2 0.0151(12) 0.0181(12) 0.0310(14) 0.0027(10) 0.0011(10) -0.0011(10)
N5_2 0.0133(11) 0.0190(12) 0.0212(12) 0.0030(9) 0.0014(9) -0.0004(9)
N6_2 0.0163(12) 0.0179(12) 0.0216(12) 0.0005(9) 0.0036(9) 0.0000(9)
N7_2 0.0172(12) 0.0202(12) 0.0164(11) -0.0003(9) 0.0006(9) -0.0019(10)
C8_2 0.0229(15) 0.0223(15) 0.0275(16) -0.0028(12) -0.0020(12) -0.0014(12)
C9_2 0.0350(18) 0.0258(16) 0.0264(16) -0.0091(13) -0.0033(13) -0.0005(14)
C10_2 0.0357(18) 0.0254(16) 0.0237(16) -0.0031(12) 0.0057(13) 0.0047(14)
C11_2 0.0226(15) 0.0179(14) 0.0229(14) 0.0012(11) 0.0026(11) 0.0057(12)
C12_2 0.0251(16) 0.0247(15) 0.0260(15) 0.0018(12) 0.0108(12) 0.0060(13)
C13_2 0.0180(14) 0.0220(15) 0.0315(16) 0.0042(12) 0.0077(12) 0.0016(12)
C14_2 0.0176(14) 0.0182(14) 0.0265(15) 0.0037(11) 0.0032(11) 0.0016(11)
C15_2 0.0167(14) 0.0240(15) 0.0300(16) 0.0019(12) 0.0011(12) -0.0042(12)
C16_2 0.0235(16) 0.0285(16) 0.0236(15) -0.0011(12) -0.0032(12) -0.0066(13)
C17_2 0.0224(15) 0.0258(15) 0.0197(14) 0.0000(12) 0.0019(11) -0.0043(12)
C18_2 0.0155(13) 0.0171(13) 0.0208(14) 0.0018(11) 0.0006(11) 0.0025(11)
C19_2 0.0180(14) 0.0133(12) 0.0219(14) 0.0019(10) 0.0000(11) 0.0044(11)
C20_2 0.0220(16) 0.0218(15) 0.0368(18) 0.0023(13) 0.0033(13) -0.0007(12)
C21_2 0.0243(17) 0.0202(16) 0.056(2) 0.0053(15) 0.0035(15) 0.0033(13)
C22_2 0.0252(17) 0.0258(17) 0.048(2) 0.0150(15) -0.0043(15) -0.0008(14)
C23_2 0.0199(15) 0.0241(15) 0.0377(18) 0.0119(13) -0.0037(13) -0.0058(13)
C24_2 0.0278(17) 0.0337(18) 0.0337(18) 0.0146(14) -0.0110(14) -0.0113(15)
C25_2 0.0314(18) 0.0337(18) 0.0240(16) 0.0061(13) -0.0053(13) -0.0135(15)
C26_2 0.0189(14) 0.0286(16) 0.0227(15) 0.0040(12) -0.0011(11) -0.0116(13)
C27_2 0.0262(16) 0.0342(17) 0.0238(15) -0.0045(13) 0.0037(12) -0.0114(14)
C28_2 0.0224(15) 0.0280(16) 0.0281(16) -0.0055(13) 0.0032(12) -0.0027(13)
C29_2 0.0161(14) 0.0216(14) 0.0260(15) 0.0008(12) 0.0010(11) -0.0030(12)
C30_2 0.0132(13) 0.0212(14) 0.0229(14) 0.0047(11) -0.0002(11) -0.0066(11)
C31_2 0.0145(14) 0.0224(14) 0.0279(15) 0.0071(12) -0.0008(11) -0.0058(12)
C32_2 0.0227(15) 0.0220(15) 0.0265(15) 0.0002(12) 0.0031(12) -0.0023(12)
C33_2 0.0316(17) 0.0183(15) 0.0335(17) 0.0046(12) 0.0076(14) -0.0008(13)
C34_2 0.0315(17) 0.0241(16) 0.0291(16) 0.0057(13) 0.0036(13) 0.0087(14)
C35_2 0.0230(15) 0.0247(15) 0.0195(14) 0.0004(11) 0.0025(11) 0.0047(12)
C36_2 0.0246(16) 0.0325(17) 0.0247(16) 0.0006(13) -0.0021(12) 0.0094(14)
C37_2 0.0165(14) 0.0369(18) 0.0270(16) -0.0029(13) -0.0034(12) 0.0008(13)
C38_2 0.0177(14) 0.0299(16) 0.0171(14) -0.0041(12) 0.0014(11) -0.0026(12)
C39_2 0.0193(15) 0.0345(17) 0.0239(15) -0.0048(13) -0.0005(12) -0.0059(13)
C40_2 0.0259(16) 0.0264(16) 0.0283(16) 0.0003(13) 0.0042(13) -0.0097(13)
C41_2 0.0226(15) 0.0204(14) 0.0218(14) 0.0019(11) 0.0017(12) -0.0030(12)
C42_2 0.0164(13) 0.0238(14) 0.0116(12) -0.0014(10) 0.0040(10) 0.0015(11)
C43_2 0.0195(14) 0.0208(14) 0.0147(13) -0.0004(10) 0.0045(10) 0.0018(11)
S45_3 0.0227(4) 0.0195(3) 0.0228(4) -0.0018(3) 0.0003(3) 0.0028(3)
S52_3 0.0189(4) 0.0265(4) 0.0205(3) 0.0021(3) -0.0004(3) 0.0025(3)
F49_3 0.0567(17) 0.0778(19) 0.086(2) 0.0358(16) 0.0246(15) -0.0172(15)
F50_3 0.0258(12) 0.0719(18) 0.088(2) 0.0158(15) -0.0133(12) -0.0035(12)
F51_3 0.0565(15) 0.0328(12) 0.0720(17) -0.0132(11) -0.0025(13) -0.0131(11)
F56_3 0.0731(17) 0.0354(12) 0.0484(14) -0.0023(10) 0.0008(12) -0.0221(12)
F57_3 0.0420(13) 0.0816(18) 0.0308(11) 0.0093(11) -0.0136(9) -0.0206(12)
F58_3 0.0221(11) 0.0729(17) 0.0642(16) 0.0088(13) 0.0078(10) -0.0080(11)
O46_3 0.0593(18) 0.0525(17) 0.0371(15) -0.0178(13) 0.0024(13) 0.0209(14)
O47_3 0.0361(13) 0.0253(11) 0.0333(13) 0.0089(9) 0.0009(10) 0.0037(10)
O53_3 0.0254(12) 0.0288(12) 0.0371(13) 0.0067(10) 0.0059(10) 0.0026(10)
O54_3 0.0312(12) 0.0374(13) 0.0201(11) 0.0036(9) 0.0025(9) 0.0065(10)
N44_3 0.0265(14) 0.0422(16) 0.0205(13) 0.0048(11) -0.0004(11) 0.0107(13)
C48_3 0.0269(18) 0.0348(19) 0.051(2) 0.0100(17) 0.0075(16) -0.0022(15)
C55_3 0.0284(18) 0.046(2) 0.0311(18) 0.0071(15) -0.0014(14) -0.0088(16)
S45_4 0.0231(4) 0.0219(4) 0.0212(4) -0.0024(3) 0.0036(3) -0.0006(3)
S52_4 0.0189(4) 0.0215(4) 0.0250(4) 0.0012(3) 0.0044(3) 0.0010(3)
F49_4 0.0227(10) 0.0485(12) 0.0417(12) -0.0137(9) -0.0029(8) -0.0041(9)
F50_4 0.0412(12) 0.0615(14) 0.0228(10) -0.0114(9) 0.0032(8) 0.0016(11)
F51_4 0.0350(11) 0.0265(10) 0.0499(12) -0.0094(9) 0.0037(9) 0.0034(9)
F56_4 0.190(4) 0.0314(14) 0.117(3) -0.0271(16) 0.103(3) -0.0403(19)
F57_4 0.0727(18) 0.0512(14) 0.0596(16) 0.0102(12) 0.0360(13) -0.0172(13)
F58_4 0.110(3) 0.103(3) 0.081(2) 0.0637(19) 0.0396(19) 0.066(2)
O46_4 0.0445(15) 0.0251(12) 0.0334(13) 0.0077(10) 0.0105(11) 0.0073(11)
O47_4 0.0231(11) 0.0415(13) 0.0291(12) -0.0083(10) 0.0074(9) -0.0054(10)
O53_4 0.0215(12) 0.0699(19) 0.0429(15) 0.0258(13) 0.0065(11) 0.0111(12)
O54_4 0.0357(14) 0.0639(18) 0.0482(16) -0.0297(14) 0.0205(12) -0.0172(13)
N44_4 0.0192(13) 0.0329(14) 0.0215(13) 0.0019(11) 0.0020(10) 0.0030(11)
C48_4 0.0235(16) 0.0319(17) 0.0292(17) -0.0058(13) 0.0020(13) -0.0021(14)
C55_4 0.065(3) 0.033(2) 0.050(2) 0.0125(18) 0.028(2) 0.0060(19)
S45_5 0.0205(4) 0.0412(5) 0.0739(7) 0.0070(5) 0.0048(4) 0.0028(4)
S52_5 0.0241(4) 0.0244(4) 0.0330(4) -0.0017(3) 0.0005(3) 0.0009(3)
F49_5 0.0686(19) 0.0518(16) 0.128(3) -0.0086(17) -0.0600(19) 0.0173(14)
F50_5 0.078(2) 0.0418(14) 0.082(2) -0.0169(13) -0.0334(16) 0.0218(13)
F51_5 0.095(2) 0.0507(15) 0.0496(15) 0.0088(12) -0.0155(14) -0.0120(15)
F56_5 0.0579(16) 0.0746(18) 0.0449(14) -0.0101(12) 0.0177(12) 0.0106(13)
F57_5 0.0357(12) 0.0346(12) 0.0797(17) -0.0087(11) -0.0066(11) 0.0132(10)
F58_5 0.0230(12) 0.0741(18) 0.110(2) -0.0035(16) 0.0193(13) -0.0064(12)
O46_5 0.0363(16) 0.0606(19) 0.082(2) -0.0108(17) 0.0034(15) 0.0204(15)
O47_5 0.0275(16) 0.077(2) 0.133(3) 0.027(2) 0.0093(18) -0.0148(16)
O53_5 0.0373(14) 0.0231(12) 0.0585(17) 0.0018(11) 0.0007(12) -0.0018(11)
O54_5 0.064(2) 0.0513(17) 0.0406(16) -0.0076(13) -0.0179(14) 0.0113(15)
N44_5 0.0246(14) 0.0291(15) 0.0467(18) 0.0110(13) 0.0053(13) -0.0002(12)
C48_5 0.051(3) 0.029(2) 0.073(3) -0.0026(19) -0.029(2) 0.0077(19)
C55_5 0.0229(17) 0.040(2) 0.054(2) -0.0068(17) 0.0043(16) 0.0008(15)
S45_6 0.0291(4) 0.0296(4) 0.0399(5) 0.0024(4) 0.0055(4) 0.0040(3)
S52_6 0.0242(4) 0.0282(4) 0.0342(4) -0.0071(3) -0.0028(3) -0.0031(3)
F49_6 0.106(3) 0.157(4) 0.081(2) -0.027(2) 0.020(2) -0.084(3)
F50_6 0.219(5) 0.096(3) 0.0535(19) 0.0153(18) 0.053(2) -0.040(3)
F51_6 0.245(5) 0.0340(16) 0.077(2) 0.0125(15) 0.027(3) 0.010(2)
F56_6 0.091(2) 0.0435(14) 0.0685(18) 0.0244(13) -0.0205(15) -0.0137(14)
F57_6 0.0516(15) 0.107(2) 0.0359(13) -0.0131(14) -0.0179(11) 0.0105(15)
F58_6 0.0503(17) 0.223(5) 0.0435(16) 0.044(2) 0.0178(13) 0.009(2)
O46_6 0.069(2) 0.079(2) 0.065(2) 0.0270(18) 0.0234(17) 0.0442(19)
O47_6 0.0390(16) 0.109(3) 0.0418(17) -0.0159(17) -0.0014(13) -0.0092(18)
O53_6 0.0249(12) 0.0394(13) 0.0283(12) -0.0063(10) -0.0026(9) -0.0040(10)
O54_6 0.0337(15) 0.0474(17) 0.103(3) -0.0408(17) -0.0176(16) 0.0085(13)
N44_6 0.0248(15) 0.057(2) 0.0452(18) 0.0189(16) -0.0005(13) 0.0012(14)
C48_6 0.101(4) 0.072(4) 0.038(2) 0.015(2) 0.017(3) -0.015(3)
C55_6 0.035(2) 0.074(3) 0.0289(19) 0.0041(19) 0.0002(15) -0.006(2)
C59_7 0.034(2) 0.117(4) 0.043(2) -0.012(3) 0.0061(18) 0.003(3)
C60_7 0.0292(18) 0.059(2) 0.0279(17) -0.0013(16) 0.0126(14) 0.0121(17)
C61_7 0.0353(19) 0.0285(17) 0.0303(17) 0.0040(13) 0.0139(14) 0.0073(14)
C62_7 0.0347(19) 0.048(2) 0.0285(17) -0.0058(15) 0.0100(14) 0.0100(17)
C63_7 0.050(2) 0.047(2) 0.049(2) -0.0186(19) 0.032(2) -0.011(2)
C64_7 0.085(4) 0.033(2) 0.059(3) 0.0068(19) 0.054(3) 0.011(2)
C65_7 0.060(3) 0.060(3) 0.033(2) 0.0204(19) 0.0272(19) 0.034(2)
C59_8 0.048(5) 0.031(4) 0.034(4) -0.004(3) -0.003(3) -0.009(3)
C60_8 0.039(2) 0.078(3) 0.059(3) 0.040(3) 0.012(2) 0.016(2)
C61_8 0.045(3) 0.094(4) 0.051(3) 0.028(3) 0.022(2) 0.014(3)
C65_8 0.049(3) 0.091(4) 0.054(3) 0.025(3) 0.014(2) 0.014(3)

loop_
_atom_type_symbol
_atom_type_description
_atom_type_scat_dispersion_real
_atom_type_scat_dispersion_imag
_atom_type_scat_source
C C 0.0033 0.0016 'International Tables Vol C Tables 4.2.6.8 and 6.1.1.4'
H H 0.0000 0.0000 'International Tables Vol C Tables 4.2.6.8 and 6.1.1.4'
Co Co 0.3494 0.9721 'International Tables Vol C Tables 4.2.6.8 and 6.1.1.4'
F F 0.0171 0.0103 'International Tables Vol C Tables 4.2.6.8 and 6.1.1.4'
N N 0.0061 0.0033 'International Tables Vol C Tables 4.2.6.8 and 6.1.1.4'
O O 0.0106 0.0060 'International Tables Vol C Tables 4.2.6.8 and 6.1.1.4'
S S 0.1246 0.1234 'International Tables Vol C Tables 4.2.6.8 and 6.1.1.4'

loop_
_geom_angle_atom_site_label_1
_geom_angle_atom_site_label_2
_geom_angle_atom_site_label_3
_geom_angle
_geom_angle_site_symmetry_1
N2_1 Co1_1 N3_1 78.12(9) .
N4_1 Co1_1 N2_1 98.58(9) .
N4_1 Co1_1 N3_1 93.12(9) .
N4_1 Co1_1 N5_1 78.56(9) .
N4_1 Co1_1 N6_1 170.77(9) .
N4_1 Co1_1 N7_1 96.04(9) .
N5_1 Co1_1 N2_1 170.92(9) .
N5_1 Co1_1 N3_1 93.36(9) .
N6_1 Co1_1 N2_1 89.19(9) .
N6_1 Co1_1 N3_1 93.35(9) .
N6_1 Co1_1 N5_1 94.50(9) .
N6_1 Co1_1 N7_1 78.43(9) .
N7_1 Co1_1 N2_1 93.40(9) .
N7_1 Co1_1 N3_1 168.37(9) .
N7_1 Co1_1 N5_1 95.47(8) .
C8_1 N2_1 Co1_1 128.8(2) .
C8_1 N2_1 C19_1 117.7(2) .
C19_1 N2_1 Co1_1 113.16(17) .
C17_1 N3_1 Co1_1 128.52(19) .
C17_1 N3_1 C18_1 118.1(2) .
C18_1 N3_1 Co1_1 113.01(18) .
C20_1 N4_1 Co1_1 128.06(19) .
C20_1 N4_1 C31_1 118.1(2) .
C31_1 N4_1 Co1_1 113.62(17) .
C29_1 N5_1 Co1_1 129.32(19) .
C29_1 N5_1 C30_1 118.0(2) .
C30_1 N5_1 Co1_1 112.63(17) .
C32_1 N6_1 Co1_1 128.6(2) .
C32_1 N6_1 C43_1 118.3(2) .
C43_1 N6_1 Co1_1 113.05(18) .
C41_1 N7_1 Co1_1 128.89(19) .
C41_1 N7_1 C42_1 118.0(2) .
C42_1 N7_1 Co1_1 112.85(18) .
N2_1 C8_1 H8_1 118.3 .
N2_1 C8_1 C9_1 123.4(3) .
C9_1 C8_1 H8_1 118.3 .
C8_1 C9_1 H9_1 120.6 .
C10_1 C9_1 C8_1 118.9(3) .
C10_1 C9_1 H9_1 120.6 .
C9_1 C10_1 H10_1 120.0 .
C9_1 C10_1 C11_1 120.0(3) .
C11_1 C10_1 H10_1 120.0 .
C10_1 C11_1 C12_1 123.8(3) .
C19_1 C11_1 C10_1 117.1(3) .
C19_1 C11_1 C12_1 119.1(3) .
C11_1 C12_1 H12_1 119.3 .
C13_1 C12_1 C11_1 121.4(3) .
C13_1 C12_1 H12_1 119.3 .
C12_1 C13_1 H13_1 119.4 .
C12_1 C13_1 C14_1 121.2(3) .
C14_1 C13_1 H13_1 119.4 .
C15_1 C14_1 C13_1 124.0(3) .
C18_1 C14_1 C13_1 119.0(3) .
C18_1 C14_1 C15_1 117.1(3) .
C14_1 C15_1 H15_1 119.9 .
C16_1 C15_1 C14_1 120.1(3) .
C16_1 C15_1 H15_1 119.9 .
C15_1 C16_1 H16_1 120.6 .
C15_1 C16_1 C17_1 118.9(3) .
C17_1 C16_1 H16_1 120.6 .
N3_1 C17_1 C16_1 123.3(3) .
N3_1 C17_1 H17_1 118.3 .
C16_1 C17_1 H17_1 118.3 .
N3_1 C18_1 C14_1 122.5(3) .
N3_1 C18_1 C19_1 117.6(2) .
C14_1 C18_1 C19_1 119.8(3) .
N2_1 C19_1 C11_1 123.0(3) .
N2_1 C19_1 C18_1 117.5(2) .
C11_1 C19_1 C18_1 119.5(3) .
N4_1 C20_1 H20_1 118.6 .
N4_1 C20_1 C21_1 122.9(3) .
C21_1 C20_1 H20_1 118.6 .
C20_1 C21_1 H21_1 120.4 .
C22_1 C21_1 C20_1 119.2(3) .
C22_1 C21_1 H21_1 120.4 .
C21_1 C22_1 H22_1 120.3 .
C21_1 C22_1 C23_1 119.5(3) .
C23_1 C22_1 H22_1 120.3 .
C22_1 C23_1 C24_1 123.6(3) .
C31_1 C23_1 C22_1 117.4(3) .
C31_1 C23_1 C24_1 119.0(3) .
C23_1 C24_1 H24_1 119.6 .
C25_1 C24_1 C23_1 120.9(3) .
C25_1 C24_1 H24_1 119.6 .
C24_1 C25_1 H25_1 119.2 .
C24_1 C25_1 C26_1 121.6(3) .
C26_1 C25_1 H25_1 119.2 .
C27_1 C26_1 C25_1 123.8(3) .
C30_1 C26_1 C25_1 118.8(3) .
C30_1 C26_1 C27_1 117.4(3) .
C26_1 C27_1 H27_1 120.0 .
C28_1 C27_1 C26_1 119.9(3) .
C28_1 C27_1 H27_1 120.0 .
C27_1 C28_1 H28_1 120.6 .
C27_1 C28_1 C29_1 118.7(3) .
C29_1 C28_1 H28_1 120.6 .
N5_1 C29_1 C28_1 123.4(3) .
N5_1 C29_1 H29_1 118.3 .
C28_1 C29_1 H29_1 118.3 .
N5_1 C30_1 C26_1 122.6(3) .
N5_1 C30_1 C31_1 117.6(2) .
C26_1 C30_1 C31_1 119.9(2) .
N4_1 C31_1 C23_1 122.9(3) .
N4_1 C31_1 C30_1 117.3(2) .
C23_1 C31_1 C30_1 119.8(2) .
N6_1 C32_1 H32_1 118.6 .
N6_1 C32_1 C33_1 122.8(3) .
C33_1 C32_1 H32_1 118.6 .
C32_1 C33_1 H33_1 120.3 .
C34_1 C33_1 C32_1 119.5(3) .
C34_1 C33_1 H33_1 120.3 .
C33_1 C34_1 H34_1 120.3 .
C33_1 C34_1 C35_1 119.3(3) .
C35_1 C34_1 H34_1 120.3 .
C34_1 C35_1 C36_1 123.8(3) .
C43_1 C35_1 C34_1 117.6(3) .
C43_1 C35_1 C36_1 118.6(3) .
C35_1 C36_1 H36_1 119.4 .
C37_1 C36_1 C35_1 121.2(3) .
C37_1 C36_1 H36_1 119.4 .
C36_1 C37_1 H37_1 119.4 .
C36_1 C37_1 C38_1 121.2(3) .
C38_1 C37_1 H37_1 119.4 .
C39_1 C38_1 C37_1 123.8(3) .
C42_1 C38_1 C37_1 119.2(3) .
C42_1 C38_1 C39_1 117.1(3) .
C38_1 C39_1 H39_1 120.1 .
C40_1 C39_1 C38_1 119.9(3) .
C40_1 C39_1 H39_1 120.1 .
C39_1 C40_1 H40_1 120.5 .
C39_1 C40_1 C41_1 118.9(3) .
C41_1 C40_1 H40_1 120.5 .
N7_1 C41_1 C40_1 123.1(3) .
N7_1 C41_1 H41_1 118.5 .
C40_1 C41_1 H41_1 118.5 .
N7_1 C42_1 C38_1 123.0(3) .
N7_1 C42_1 C43_1 117.5(2) .
C38_1 C42_1 C43_1 119.5(2) .
N6_1 C43_1 C35_1 122.4(3) .
N6_1 C43_1 C42_1 117.3(2) .
C35_1 C43_1 C42_1 120.2(3) .
N3_2 Co1_2 N2_2 78.20(9) .
N3_2 Co1_2 N4_2 91.22(9) .
N3_2 Co1_2 N6_2 94.33(9) .
N4_2 Co1_2 N2_2 99.14(9) .
N4_2 Co1_2 N6_2 171.47(9) .
N5_2 Co1_2 N2_2 170.61(9) .
N5_2 Co1_2 N3_2 92.72(9) .
N5_2 Co1_2 N4_2 78.46(9) .
N5_2 Co1_2 N6_2 94.79(9) .
N5_2 Co1_2 N7_2 96.07(9) .
N6_2 Co1_2 N2_2 88.35(9) .
N7_2 Co1_2 N2_2 93.23(9) .
N7_2 Co1_2 N3_2 169.23(9) .
N7_2 Co1_2 N4_2 96.62(9) .
N7_2 Co1_2 N6_2 78.77(9) .
C8_2 N2_2 Co1_2 129.2(2) .
C8_2 N2_2 C19_2 117.5(3) .
C19_2 N2_2 Co1_2 112.70(18) .
C17_2 N3_2 Co1_2 128.5(2) .
C17_2 N3_2 C18_2 118.0(2) .
C18_2 N3_2 Co1_2 113.36(18) .
C20_2 N4_2 Co1_2 128.9(2) .
C20_2 N4_2 C31_2 118.3(3) .
C31_2 N4_2 Co1_2 112.54(19) .
C29_2 N5_2 Co1_2 128.4(2) .
C29_2 N5_2 C30_2 118.1(3) .
C30_2 N5_2 Co1_2 113.22(19) .
C32_2 N6_2 Co1_2 128.9(2) .
C32_2 N6_2 C43_2 118.1(3) .
C43_2 N6_2 Co1_2 112.81(18) .
C41_2 N7_2 Co1_2 128.7(2) .
C41_2 N7_2 C42_2 118.4(2) .
C42_2 N7_2 Co1_2 112.68(18) .
N2_2 C8_2 H8_2 118.4 .
N2_2 C8_2 C9_2 123.2(3) .
C9_2 C8_2 H8_2 118.4 .
C8_2 C9_2 H9_2 120.3 .
C10_2 C9_2 C8_2 119.4(3) .
C10_2 C9_2 H9_2 120.3 .
C9_2 C10_2 H10_2 120.2 .
C9_2 C10_2 C11_2 119.6(3) .
C11_2 C10_2 H10_2 120.2 .
C10_2 C11_2 C12_2 123.4(3) .
C19_2 C11_2 C10_2 117.0(3) .
C19_2 C11_2 C12_2 119.7(3) .
C11_2 C12_2 H12_2 119.4 .
C13_2 C12_2 C11_2 121.2(3) .
C13_2 C12_2 H12_2 119.4 .
C12_2 C13_2 H13_2 119.6 .
C12_2 C13_2 C14_2 120.8(3) .
C14_2 C13_2 H13_2 119.6 .
C15_2 C14_2 C13_2 123.2(3) .
C18_2 C14_2 C13_2 119.3(3) .
C18_2 C14_2 C15_2 117.5(3) .
C14_2 C15_2 H15_2 120.2 .
C16_2 C15_2 C14_2 119.5(3) .
C16_2 C15_2 H15_2 120.2 .
C15_2 C16_2 H16_2 120.3 .
C15_2 C16_2 C17_2 119.4(3) .
C17_2 C16_2 H16_2 120.3 .
N3_2 C17_2 C16_2 122.9(3) .
N3_2 C17_2 H17_2 118.6 .
C16_2 C17_2 H17_2 118.6 .
N3_2 C18_2 C14_2 122.7(3) .
N3_2 C18_2 C19_2 117.3(2) .
C14_2 C18_2 C19_2 120.1(3) .
N2_2 C19_2 C11_2 123.3(3) .
N2_2 C19_2 C18_2 117.8(2) .
C11_2 C19_2 C18_2 119.0(3) .
N4_2 C20_2 H20_2 118.8 .
N4_2 C20_2 C21_2 122.4(3) .
C21_2 C20_2 H20_2 118.8 .
C20_2 C21_2 H21_2 120.2 .
C22_2 C21_2 C20_2 119.5(3) .
C22_2 C21_2 H21_2 120.2 .
C21_2 C22_2 H22_2 120.2 .
C21_2 C22_2 C23_2 119.7(3) .
C23_2 C22_2 H22_2 120.2 .
C22_2 C23_2 C24_2 123.8(3) .
C22_2 C23_2 C31_2 117.6(3) .
C31_2 C23_2 C24_2 118.6(3) .
C23_2 C24_2 H24_2 119.2 .
C25_2 C24_2 C23_2 121.5(3) .
C25_2 C24_2 H24_2 119.2 .
C24_2 C25_2 H25_2 119.4 .
C24_2 C25_2 C26_2 121.2(3) .
C26_2 C25_2 H25_2 119.4 .
C27_2 C26_2 C25_2 123.5(3) .
C30_2 C26_2 C25_2 118.6(3) .
C30_2 C26_2 C27_2 117.9(3) .
C26_2 C27_2 H27_2 120.4 .
C28_2 C27_2 C26_2 119.1(3) .
C28_2 C27_2 H27_2 120.4 .
C27_2 C28_2 H28_2 120.3 .
C27_2 C28_2 C29_2 119.5(3) .
C29_2 C28_2 H28_2 120.3 .
N5_2 C29_2 C28_2 122.8(3) .
N5_2 C29_2 H29_2 118.6 .
C28_2 C29_2 H29_2 118.6 .
N5_2 C30_2 C26_2 122.5(3) .
N5_2 C30_2 C31_2 117.3(3) .
C26_2 C30_2 C31_2 120.2(3) .
N4_2 C31_2 C23_2 122.5(3) .
N4_2 C31_2 C30_2 117.7(3) .
C23_2 C31_2 C30_2 119.8(3) .
N6_2 C32_2 H32_2 118.5 .
N6_2 C32_2 C33_2 123.0(3) .
C33_2 C32_2 H32_2 118.5 .
C32_2 C33_2 H33_2 120.5 .
C34_2 C33_2 C32_2 119.1(3) .
C34_2 C33_2 H33_2 120.5 .
C33_2 C34_2 H34_2 120.1 .
C33_2 C34_2 C35_2 119.8(3) .
C35_2 C34_2 H34_2 120.1 .
C34_2 C35_2 C36_2 123.4(3) .
C43_2 C35_2 C34_2 117.5(3) .
C43_2 C35_2 C36_2 119.1(3) .
C35_2 C36_2 H36_2 119.5 .
C37_2 C36_2 C35_2 120.9(3) .
C37_2 C36_2 H36_2 119.5 .
C36_2 C37_2 H37_2 119.3 .
C36_2 C37_2 C38_2 121.3(3) .
C38_2 C37_2 H37_2 119.3 .
C39_2 C38_2 C37_2 123.9(3) .
C39_2 C38_2 C42_2 116.9(3) .
C42_2 C38_2 C37_2 119.2(3) .
C38_2 C39_2 H39_2 119.9 .
C40_2 C39_2 C38_2 120.3(3) .
C40_2 C39_2 H39_2 119.9 .
C39_2 C40_2 H40_2 120.5 .
C39_2 C40_2 C41_2 119.0(3) .
C41_2 C40_2 H40_2 120.5 .
N7_2 C41_2 C40_2 122.9(3) .
N7_2 C41_2 H41_2 118.6 .
C40_2 C41_2 H41_2 118.6 .
N7_2 C42_2 C38_2 122.6(3) .
N7_2 C42_2 C43_2 118.2(2) .
C38_2 C42_2 C43_2 119.2(3) .
N6_2 C43_2 C35_2 122.5(3) .
N6_2 C43_2 C42_2 117.3(2) .
C35_2 C43_2 C42_2 120.2(3) .
O46_3 S45_3 O47_3 117.95(16) .
O46_3 S45_3 N44_3 109.90(16) .
O46_3 S45_3 C48_3 105.29(18) .
O47_3 S45_3 N44_3 116.57(15) .
O47_3 S45_3 C48_3 102.90(16) .
N44_3 S45_3 C48_3 101.88(16) .
O53_3 S52_3 N44_3 108.90(14) .
O53_3 S52_3 C55_3 104.28(16) .
O54_3 S52_3 O53_3 118.00(14) .
O54_3 S52_3 N44_3 117.83(14) .
O54_3 S52_3 C55_3 104.98(15) .
N44_3 S52_3 C55_3 100.19(16) .
S45_3 N44_3 S52_3 124.87(17) .
F49_3 C48_3 S45_3 111.7(3) .
F49_3 C48_3 F50_3 108.6(3) .
F49_3 C48_3 F51_3 108.3(3) .
F50_3 C48_3 S45_3 109.6(3) .
F50_3 C48_3 F51_3 107.6(3) .
F51_3 C48_3 S45_3 110.9(2) .
F56_3 C55_3 S52_3 110.1(2) .
F57_3 C55_3 S52_3 111.7(2) .
F57_3 C55_3 F56_3 108.1(3) .
F58_3 C55_3 S52_3 109.5(3) .
F58_3 C55_3 F56_3 108.6(3) .
F58_3 C55_3 F57_3 108.8(3) .
O46_4 S45_4 O47_4 118.13(15) .
O46_4 S45_4 N44_4 115.55(14) .
O46_4 S45_4 C48_4 104.55(15) .
O47_4 S45_4 N44_4 108.86(14) .
O47_4 S45_4 C48_4 103.55(14) .
N44_4 S45_4 C48_4 104.42(15) .
O53_4 S52_4 O54_4 117.61(18) .
O53_4 S52_4 N44_4 116.70(15) .
O53_4 S52_4 C55_4 104.9(2) .
O54_4 S52_4 N44_4 111.24(15) .
O54_4 S52_4 C55_4 103.3(2) .
N44_4 S52_4 C55_4 100.26(17) .
S45_4 N44_4 S52_4 126.57(17) .
F49_4 C48_4 S45_4 110.6(2) .
F50_4 C48_4 S45_4 110.0(2) .
F50_4 C48_4 F49_4 108.7(3) .
F50_4 C48_4 F51_4 108.1(3) .
F51_4 C48_4 S45_4 110.6(2) .
F51_4 C48_4 F49_4 108.7(3) .
F56_4 C55_4 S52_4 112.3(3) .
F56_4 C55_4 F57_4 108.6(4) .
F56_4 C55_4 F58_4 109.8(4) .
F57_4 C55_4 S52_4 108.1(3) .
F58_4 C55_4 S52_4 110.1(3) .
F58_4 C55_4 F57_4 107.7(3) .
O46_5 S45_5 N44_5 114.87(18) .
O46_5 S45_5 C48_5 104.3(2) .
O47_5 S45_5 O46_5 120.4(2) .
O47_5 S45_5 N44_5 107.43(18) .
O47_5 S45_5 C48_5 102.6(2) .
N44_5 S45_5 C48_5 105.35(18) .
O53_5 S52_5 O54_5 118.41(17) .
O53_5 S52_5 N44_5 117.39(15) .
O53_5 S52_5 C55_5 106.37(18) .
O54_5 S52_5 N44_5 110.43(18) .
O54_5 S52_5 C55_5 101.61(18) .
N44_5 S52_5 C55_5 99.23(17) .
S52_5 N44_5 S45_5 126.02(19) .
F49_5 C48_5 S45_5 109.6(4) .
F49_5 C48_5 F50_5 106.2(3) .
F50_5 C48_5 S45_5 111.8(3) .
F51_5 C48_5 S45_5 112.4(3) .
F51_5 C48_5 F49_5 109.1(4) .
F51_5 C48_5 F50_5 107.4(4) .
F56_5 C55_5 S52_5 111.6(3) .
F56_5 C55_5 F57_5 108.2(3) .
F57_5 C55_5 S52_5 110.9(3) .
F58_5 C55_5 S52_5 109.8(3) .
F58_5 C55_5 F56_5 108.6(3) .
F58_5 C55_5 F57_5 107.6(3) .
O46_6 S45_6 O47_6 118.8(2) .
O46_6 S45_6 N44_6 110.70(18) .
O46_6 S45_6 C48_6 102.4(3) .
O47_6 S45_6 N44_6 117.88(17) .
O47_6 S45_6 C48_6 102.3(2) .
N44_6 S45_6 C48_6 101.1(2) .
O53_6 S52_6 N44_6 116.66(17) .
O53_6 S52_6 C55_6 105.24(17) .
O54_6 S52_6 O53_6 117.66(16) .
O54_6 S52_6 N44_6 111.92(19) .
O54_6 S52_6 C55_6 103.9(2) .
N44_6 S52_6 C55_6 98.27(18) .
S45_6 N44_6 S52_6 126.5(2) .
F49_6 C48_6 S45_6 108.7(4) .
F50_6 C48_6 S45_6 108.8(4) .
F50_6 C48_6 F49_6 108.9(5) .
F51_6 C48_6 S45_6 113.3(4) .
F51_6 C48_6 F49_6 107.6(5) .
F51_6 C48_6 F50_6 109.5(5) .
F56_6 C55_6 S52_6 111.9(3) .
F56_6 C55_6 F57_6 107.2(4) .
F56_6 C55_6 F58_6 108.5(4) .
F57_6 C55_6 S52_6 112.3(3) .
F57_6 C55_6 F58_6 108.4(3) .
F58_6 C55_6 S52_6 108.4(3) .
H59A_7 C59_7 H59B_7 109.5 .
H59A_7 C59_7 H59C_7 109.5 .
H59B_7 C59_7 H59C_7 109.5 .
C60_7 C59_7 H59A_7 109.5 .
C60_7 C59_7 H59B_7 109.5 .
C60_7 C59_7 H59C_7 109.5 .
C61_7 C60_7 C59_7 120.7(4) .
C61_7 C60_7 C65_7 117.7(4) .
C65_7 C60_7 C59_7 121.6(4) .
C60_7 C61_7 H61_7 119.4 .
C62_7 C61_7 C60_7 121.1(3) .
C62_7 C61_7 H61_7 119.4 .
C61_7 C62_7 H62_7 119.7 .
C63_7 C62_7 C61_7 120.6(4) .
C63_7 C62_7 H62_7 119.7 .
C62_7 C63_7 H63_7 120.7 .
C62_7 C63_7 C64_7 118.6(4) .
C64_7 C63_7 H63_7 120.7 .
C63_7 C64_7 H64_7 119.4 .
C65_7 C64_7 C63_7 121.2(4) .
C65_7 C64_7 H64_7 119.4 .
C60_7 C65_7 H65_7 119.6 .
C64_7 C65_7 C60_7 120.7(4) .
C64_7 C65_7 H65_7 119.6 .
H59A_8 C59_8 H59B_8 109.5 .
H59A_8 C59_8 H59C_8 109.5 .
H59B_8 C59_8 H59C_8 109.5 .
C60_8 C59_8 H59A_8 109.5 .
C60_8 C59_8 H59B_8 109.5 .
C60_8 C59_8 H59C_8 109.5 .
C59_8 C60_8 C61_8 115.2(5) .
C59_8 C60_8 C65_8 126.2(6) .
C61_8 C60_8 C65_8 118.4(5) .
C60_8 C61_8 H61_8 119.4 .
C65_8 C61_8 C60_8 121.3(4) 3_566
C65_8 C61_8 H61_8 119.4 3_566
C60_8 C65_8 H65_8 119.9 .
C61_8 C65_8 C60_8 120.3(5) 3_566
C61_8 C65_8 H65_8 119.9 3_566

loop_
_geom_bond_atom_site_label_1
_geom_bond_atom_site_label_2
_geom_bond_distance
_geom_bond_site_symmetry_2
Co1_1 N2_1 2.142(2) .
Co1_1 N3_1 2.143(2) .
Co1_1 N4_1 2.111(2) .
Co1_1 N5_1 2.133(2) .
Co1_1 N6_1 2.123(2) .
Co1_1 N7_1 2.129(2) .
N2_1 C8_1 1.325(4) .
N2_1 C19_1 1.360(4) .
N3_1 C17_1 1.323(4) .
N3_1 C18_1 1.361(4) .
N4_1 C20_1 1.327(4) .
N4_1 C31_1 1.358(3) .
N5_1 C29_1 1.321(4) .
N5_1 C30_1 1.363(3) .
N6_1 C32_1 1.326(4) .
N6_1 C43_1 1.364(4) .
N7_1 C41_1 1.323(4) .
N7_1 C42_1 1.359(3) .
C8_1 H8_1 0.9300 .
C8_1 C9_1 1.400(4) .
C9_1 H9_1 0.9300 .
C9_1 C10_1 1.361(5) .
C10_1 H10_1 0.9300 .
C10_1 C11_1 1.409(4) .
C11_1 C12_1 1.427(4) .
C11_1 C19_1 1.404(4) .
C12_1 H12_1 0.9300 .
C12_1 C13_1 1.347(5) .
C13_1 H13_1 0.9300 .
C13_1 C14_1 1.428(4) .
C14_1 C15_1 1.408(4) .
C14_1 C18_1 1.406(4) .
C15_1 H15_1 0.9300 .
C15_1 C16_1 1.360(4) .
C16_1 H16_1 0.9300 .
C16_1 C17_1 1.395(4) .
C17_1 H17_1 0.9300 .
C18_1 C19_1 1.440(4) .
C20_1 H20_1 0.9300 .
C20_1 C21_1 1.398(4) .
C21_1 H21_1 0.9300 .
C21_1 C22_1 1.371(4) .
C22_1 H22_1 0.9300 .
C22_1 C23_1 1.404(4) .
C23_1 C24_1 1.433(4) .
C23_1 C31_1 1.403(4) .
C24_1 H24_1 0.9300 .
C24_1 C25_1 1.344(5) .
C25_1 H25_1 0.9300 .
C25_1 C26_1 1.430(4) .
C26_1 C27_1 1.407(4) .
C26_1 C30_1 1.402(4) .
C27_1 H27_1 0.9300 .
C27_1 C28_1 1.362(4) .
C28_1 H28_1 0.9300 .
C28_1 C29_1 1.402(4) .
C29_1 H29_1 0.9300 .
C30_1 C31_1 1.432(4) .
C32_1 H32_1 0.9300 .
C32_1 C33_1 1.393(4) .
C33_1 H33_1 0.9300 .
C33_1 C34_1 1.370(5) .
C34_1 H34_1 0.9300 .
C34_1 C35_1 1.407(4) .
C35_1 C36_1 1.436(4) .
C35_1 C43_1 1.401(4) .
C36_1 H36_1 0.9300 .
C36_1 C37_1 1.346(5) .
C37_1 H37_1 0.9300 .
C37_1 C38_1 1.428(4) .
C38_1 C39_1 1.408(4) .
C38_1 C42_1 1.403(4) .
C39_1 H39_1 0.9300 .
C39_1 C40_1 1.366(4) .
C40_1 H40_1 0.9300 .
C40_1 C41_1 1.403(4) .
C41_1 H41_1 0.9300 .
C42_1 C43_1 1.433(4) .
Co1_2 N2_2 2.146(2) .
Co1_2 N3_2 2.131(2) .
Co1_2 N4_2 2.131(2) .
Co1_2 N5_2 2.119(2) .
Co1_2 N6_2 2.133(2) .
Co1_2 N7_2 2.122(2) .
N2_2 C8_2 1.325(4) .
N2_2 C19_2 1.359(4) .
N3_2 C17_2 1.325(4) .
N3_2 C18_2 1.364(4) .
N4_2 C20_2 1.329(4) .
N4_2 C31_2 1.360(4) .
N5_2 C29_2 1.328(4) .
N5_2 C30_2 1.362(4) .
N6_2 C32_2 1.331(4) .
N6_2 C43_2 1.363(4) .
N7_2 C41_2 1.322(4) .
N7_2 C42_2 1.363(4) .
C8_2 H8_2 0.9300 .
C8_2 C9_2 1.397(4) .
C9_2 H9_2 0.9300 .
C9_2 C10_2 1.359(5) .
C10_2 H10_2 0.9300 .
C10_2 C11_2 1.408(4) .
C11_2 C12_2 1.428(4) .
C11_2 C19_2 1.404(4) .
C12_2 H12_2 0.9300 .
C12_2 C13_2 1.348(4) .
C13_2 H13_2 0.9300 .
C13_2 C14_2 1.431(4) .
C14_2 C15_2 1.406(4) .
C14_2 C18_2 1.400(4) .
C15_2 H15_2 0.9300 .
C15_2 C16_2 1.362(4) .
C16_2 H16_2 0.9300 .
C16_2 C17_2 1.398(4) .
C17_2 H17_2 0.9300 .
C18_2 C19_2 1.438(4) .
C20_2 H20_2 0.9300 .
C20_2 C21_2 1.405(5) .
C21_2 H21_2 0.9300 .
C21_2 C22_2 1.360(5) .
C22_2 H22_2 0.9300 .
C22_2 C23_2 1.399(5) .
C23_2 C24_2 1.433(5) .
C23_2 C31_2 1.405(4) .
C24_2 H24_2 0.9300 .
C24_2 C25_2 1.343(5) .
C25_2 H25_2 0.9300 .
C25_2 C26_2 1.434(4) .
C26_2 C27_2 1.406(5) .
C26_2 C30_2 1.401(4) .
C27_2 H27_2 0.9300 .
C27_2 C28_2 1.369(5) .
C28_2 H28_2 0.9300 .
C28_2 C29_2 1.398(4) .
C29_2 H29_2 0.9300 .
C30_2 C31_2 1.431(4) .
C32_2 H32_2 0.9300 .
C32_2 C33_2 1.395(4) .
C33_2 H33_2 0.9300 .
C33_2 C34_2 1.368(5) .
C34_2 H34_2 0.9300 .
C34_2 C35_2 1.406(4) .
C35_2 C36_2 1.433(4) .
C35_2 C43_2 1.402(4) .
C36_2 H36_2 0.9300 .
C36_2 C37_2 1.346(5) .
C37_2 H37_2 0.9300 .
C37_2 C38_2 1.428(4) .
C38_2 C39_2 1.404(4) .
C38_2 C42_2 1.409(4) .
C39_2 H39_2 0.9300 .
C39_2 C40_2 1.364(5) .
C40_2 H40_2 0.9300 .
C40_2 C41_2 1.399(4) .
C41_2 H41_2 0.9300 .
C42_2 C43_2 1.431(4) .
S45_3 O46_3 1.411(3) .
S45_3 O47_3 1.426(2) .
S45_3 N44_3 1.570(3) .
S45_3 C48_3 1.821(4) .
S52_3 O53_3 1.422(2) .
S52_3 O54_3 1.419(2) .
S52_3 N44_3 1.584(3) .
S52_3 C55_3 1.818(4) .
F49_3 C48_3 1.307(4) .
F50_3 C48_3 1.324(4) .
F51_3 C48_3 1.326(4) .
F56_3 C55_3 1.333(4) .
F57_3 C55_3 1.328(4) .
F58_3 C55_3 1.326(4) .
S45_4 O46_4 1.428(2) .
S45_4 O47_4 1.431(2) .
S45_4 N44_4 1.563(3) .
S45_4 C48_4 1.829(3) .
S52_4 O53_4 1.421(2) .
S52_4 O54_4 1.421(3) .
S52_4 N44_4 1.575(3) .
S52_4 C55_4 1.804(4) .
F49_4 C48_4 1.329(4) .
F50_4 C48_4 1.325(4) .
F51_4 C48_4 1.326(4) .
F56_4 C55_4 1.295(5) .
F57_4 C55_4 1.340(5) .
F58_4 C55_4 1.322(6) .
S45_5 O46_5 1.427(3) .
S45_5 O47_5 1.422(3) .
S45_5 N44_5 1.572(3) .
S45_5 C48_5 1.826(5) .
S52_5 O53_5 1.421(3) .
S52_5 O54_5 1.430(3) .
S52_5 N44_5 1.563(3) .
S52_5 C55_5 1.815(4) .
F49_5 C48_5 1.330(5) .
F50_5 C48_5 1.337(5) .
F51_5 C48_5 1.303(5) .
F56_5 C55_5 1.324(5) .
F57_5 C55_5 1.336(4) .
F58_5 C55_5 1.320(4) .
S45_6 O46_6 1.414(3) .
S45_6 O47_6 1.422(3) .
S45_6 N44_6 1.572(3) .
S45_6 C48_6 1.827(6) .
S52_6 O53_6 1.425(2) .
S52_6 O54_6 1.417(3) .
S52_6 N44_6 1.575(3) .
S52_6 C55_6 1.808(4) .
F49_6 C48_6 1.351(7) .
F50_6 C48_6 1.324(5) .
F51_6 C48_6 1.250(7) .
F56_6 C55_6 1.316(5) .
F57_6 C55_6 1.321(4) .
F58_6 C55_6 1.321(5) .
C59_7 H59A_7 0.9600 .
C59_7 H59B_7 0.9600 .
C59_7 H59C_7 0.9600 .
C59_7 C60_7 1.498(6) .
C60_7 C61_7 1.383(5) .
C60_7 C65_7 1.397(6) .
C61_7 H61_7 0.9300 .
C61_7 C62_7 1.381(5) .
C62_7 H62_7 0.9300 .
C62_7 C63_7 1.373(6) .
C63_7 H63_7 0.9300 .
C63_7 C64_7 1.383(7) .
C64_7 H64_7 0.9300 .
C64_7 C65_7 1.364(7) .
C65_7 H65_7 0.9300 .
C59_8 H59A_8 0.9600 .
C59_8 H59B_8 0.9600 .
C59_8 H59C_8 0.9600 .
C59_8 C60_8 1.363(8) .
C60_8 C61_8 1.367(7) .
C60_8 C65_8 1.395(6) .
C61_8 H61_8 0.9300 .
C61_8 C65_8 1.362(7) 3_566
C65_8 C61_8 1.362(7) 3_566
C65_8 H65_8 0.9300 .

loop_
_geom_torsion_atom_site_label_1
_geom_torsion_atom_site_label_2
_geom_torsion_atom_site_label_3
_geom_torsion_atom_site_label_4
_geom_torsion
_geom_torsion_site_symmetry_4
Co1_1 N2_1 C8_1 C9_1 -173.4(2) .
Co1_1 N2_1 C19_1 C11_1 174.2(2) .
Co1_1 N2_1 C19_1 C18_1 -4.6(3) .
Co1_1 N3_1 C17_1 C16_1 172.2(2) .
Co1_1 N3_1 C18_1 C14_1 -173.3(2) .
Co1_1 N3_1 C18_1 C19_1 6.1(3) .
Co1_1 N4_1 C20_1 C21_1 -173.1(2) .
Co1_1 N4_1 C31_1 C23_1 174.2(2) .
Co1_1 N4_1 C31_1 C30_1 -6.1(3) .
Co1_1 N5_1 C29_1 C28_1 178.0(2) .
Co1_1 N5_1 C30_1 C26_1 -177.5(2) .
Co1_1 N5_1 C30_1 C31_1 1.6(3) .
Co1_1 N6_1 C32_1 C33_1 -177.6(2) .
Co1_1 N6_1 C43_1 C35_1 176.2(2) .
Co1_1 N6_1 C43_1 C42_1 -5.1(3) .
Co1_1 N7_1 C41_1 C40_1 171.9(2) .
Co1_1 N7_1 C42_1 C38_1 -172.5(2) .
Co1_1 N7_1 C42_1 C43_1 8.0(3) .
N2_1 C8_1 C9_1 C10_1 0.4(5) .
N3_1 C18_1 C19_1 N2_1 -1.1(4) .
N3_1 C18_1 C19_1 C11_1 -179.9(2) .
N4_1 C20_1 C21_1 C22_1 -0.3(5) .
N5_1 C30_1 C31_1 N4_1 3.0(4) .
N5_1 C30_1 C31_1 C23_1 -177.3(2) .
N6_1 C32_1 C33_1 C34_1 1.5(5) .
N7_1 C42_1 C43_1 N6_1 -2.0(4) .
N7_1 C42_1 C43_1 C35_1 176.7(2) .
C8_1 N2_1 C19_1 C11_1 0.3(4) .
C8_1 N2_1 C19_1 C18_1 -178.5(2) .
C8_1 C9_1 C10_1 C11_1 0.1(5) .
C9_1 C10_1 C11_1 C12_1 178.2(3) .
C9_1 C10_1 C11_1 C19_1 -0.3(4) .
C10_1 C11_1 C12_1 C13_1 -178.8(3) .
C10_1 C11_1 C19_1 N2_1 0.1(4) .
C10_1 C11_1 C19_1 C18_1 178.9(3) .
C11_1 C12_1 C13_1 C14_1 0.4(5) .
C12_1 C11_1 C19_1 N2_1 -178.5(3) .
C12_1 C11_1 C19_1 C18_1 0.3(4) .
C12_1 C13_1 C14_1 C15_1 179.4(3) .
C12_1 C13_1 C14_1 C18_1 -0.6(5) .
C13_1 C14_1 C15_1 C16_1 179.6(3) .
C13_1 C14_1 C18_1 N3_1 180.0(3) .
C13_1 C14_1 C18_1 C19_1 0.6(4) .
C14_1 C15_1 C16_1 C17_1 0.4(5) .
C14_1 C18_1 C19_1 N2_1 178.4(2) .
C14_1 C18_1 C19_1 C11_1 -0.4(4) .
C15_1 C14_1 C18_1 N3_1 0.0(4) .
C15_1 C14_1 C18_1 C19_1 -179.4(3) .
C15_1 C16_1 C17_1 N3_1 0.1(5) .
C17_1 N3_1 C18_1 C14_1 0.4(4) .
C17_1 N3_1 C18_1 C19_1 179.9(2) .
C18_1 N3_1 C17_1 C16_1 -0.5(4) .
C18_1 C14_1 C15_1 C16_1 -0.4(4) .
C19_1 N2_1 C8_1 C9_1 -0.6(4) .
C19_1 C11_1 C12_1 C13_1 -0.3(5) .
C20_1 N4_1 C31_1 C23_1 -1.0(4) .
C20_1 N4_1 C31_1 C30_1 178.6(2) .
C20_1 C21_1 C22_1 C23_1 -1.1(4) .
C21_1 C22_1 C23_1 C24_1 -178.3(3) .
C21_1 C22_1 C23_1 C31_1 1.4(4) .
C22_1 C23_1 C24_1 C25_1 178.5(3) .
C22_1 C23_1 C31_1 N4_1 -0.3(4) .
C22_1 C23_1 C31_1 C30_1 180.0(3) .
C23_1 C24_1 C25_1 C26_1 1.1(5) .
C24_1 C23_1 C31_1 N4_1 179.4(3) .
C24_1 C23_1 C31_1 C30_1 -0.3(4) .
C24_1 C25_1 C26_1 C27_1 178.3(3) .
C24_1 C25_1 C26_1 C30_1 0.5(5) .
C25_1 C26_1 C27_1 C28_1 -177.2(3) .
C25_1 C26_1 C30_1 N5_1 177.2(3) .
C25_1 C26_1 C30_1 C31_1 -1.9(4) .
C26_1 C27_1 C28_1 C29_1 0.2(5) .
C26_1 C30_1 C31_1 N4_1 -177.8(2) .
C26_1 C30_1 C31_1 C23_1 1.9(4) .
C27_1 C26_1 C30_1 N5_1 -0.8(4) .
C27_1 C26_1 C30_1 C31_1 -179.9(3) .
C27_1 C28_1 C29_1 N5_1 -1.2(4) .
C29_1 N5_1 C30_1 C26_1 0.0(4) .
C29_1 N5_1 C30_1 C31_1 179.1(2) .
C30_1 N5_1 C29_1 C28_1 1.0(4) .
C30_1 C26_1 C27_1 C28_1 0.7(4) .
C31_1 N4_1 C20_1 C21_1 1.4(4) .
C31_1 C23_1 C24_1 C25_1 -1.2(5) .
C32_1 N6_1 C43_1 C35_1 -1.3(4) .
C32_1 N6_1 C43_1 C42_1 177.4(2) .
C32_1 C33_1 C34_1 C35_1 -0.6(5) .
C33_1 C34_1 C35_1 C36_1 179.0(3) .
C33_1 C34_1 C35_1 C43_1 -1.1(5) .
C34_1 C35_1 C36_1 C37_1 178.5(3) .
C34_1 C35_1 C43_1 N6_1 2.1(4) .
C34_1 C35_1 C43_1 C42_1 -176.5(3) .
C35_1 C36_1 C37_1 C38_1 -1.2(5) .
C36_1 C35_1 C43_1 N6_1 -177.9(3) .
C36_1 C35_1 C43_1 C42_1 3.4(4) .
C36_1 C37_1 C38_1 C39_1 -176.8(3) .
C36_1 C37_1 C38_1 C42_1 1.9(5) .
C37_1 C38_1 C39_1 C40_1 177.1(3) .
C37_1 C38_1 C42_1 N7_1 -179.3(3) .
C37_1 C38_1 C42_1 C43_1 0.1(4) .
C38_1 C39_1 C40_1 C41_1 2.0(4) .
C38_1 C42_1 C43_1 N6_1 178.5(2) .
C38_1 C42_1 C43_1 C35_1 -2.7(4) .
C39_1 C38_1 C42_1 N7_1 -0.5(4) .
C39_1 C38_1 C42_1 C43_1 178.9(3) .
C39_1 C40_1 C41_1 N7_1 0.0(5) .
C41_1 N7_1 C42_1 C38_1 2.4(4) .
C41_1 N7_1 C42_1 C43_1 -177.0(2) .
C42_1 N7_1 C41_1 C40_1 -2.1(4) .
C42_1 C38_1 C39_1 C40_1 -1.7(4) .
C43_1 N6_1 C32_1 C33_1 -0.5(4) .
C43_1 C35_1 C36_1 C37_1 -1.5(5) .
Co1_2 N2_2 C8_2 C9_2 -168.7(2) .
Co1_2 N2_2 C19_2 C11_2 172.0(2) .
Co1_2 N2_2 C19_2 C18_2 -7.7(3) .
Co1_2 N3_2 C17_2 C16_2 174.9(2) .
Co1_2 N3_2 C18_2 C14_2 -175.0(2) .
Co1_2 N3_2 C18_2 C19_2 4.3(3) .
Co1_2 N4_2 C20_2 C21_2 -171.9(2) .
Co1_2 N4_2 C31_2 C23_2 172.3(2) .
Co1_2 N4_2 C31_2 C30_2 -8.3(3) .
Co1_2 N5_2 C29_2 C28_2 177.0(2) .
Co1_2 N5_2 C30_2 C26_2 -175.1(2) .
Co1_2 N5_2 C30_2 C31_2 4.6(3) .
Co1_2 N6_2 C32_2 C33_2 -174.6(2) .
Co1_2 N6_2 C43_2 C35_2 176.0(2) .
Co1_2 N6_2 C43_2 C42_2 -4.1(3) .
Co1_2 N7_2 C41_2 C40_2 174.9(2) .
Co1_2 N7_2 C42_2 C38_2 -176.1(2) .
Co1_2 N7_2 C42_2 C43_2 3.7(3) .
N2_2 C8_2 C9_2 C10_2 -1.7(5) .
N3_2 C18_2 C19_2 N2_2 2.4(4) .
N3_2 C18_2 C19_2 C11_2 -177.3(2) .
N4_2 C20_2 C21_2 C22_2 0.3(5) .
N5_2 C30_2 C31_2 N4_2 2.6(4) .
N5_2 C30_2 C31_2 C23_2 -177.9(3) .
N6_2 C32_2 C33_2 C34_2 -0.9(5) .
N7_2 C42_2 C43_2 N6_2 0.3(4) .
N7_2 C42_2 C43_2 C35_2 -179.8(2) .
C8_2 N2_2 C19_2 C11_2 0.2(4) .
C8_2 N2_2 C19_2 C18_2 -179.5(3) .
C8_2 C9_2 C10_2 C11_2 0.3(5) .
C9_2 C10_2 C11_2 C12_2 -179.1(3) .
C9_2 C10_2 C11_2 C19_2 1.2(4) .
C10_2 C11_2 C12_2 C13_2 -179.7(3) .
C10_2 C11_2 C19_2 N2_2 -1.5(4) .
C10_2 C11_2 C19_2 C18_2 178.1(3) .
C11_2 C12_2 C13_2 C14_2 1.2(5) .
C12_2 C11_2 C19_2 N2_2 178.8(3) .
C12_2 C11_2 C19_2 C18_2 -1.6(4) .
C12_2 C13_2 C14_2 C15_2 178.0(3) .
C12_2 C13_2 C14_2 C18_2 -0.6(4) .
C13_2 C14_2 C15_2 C16_2 -179.0(3) .
C13_2 C14_2 C18_2 N3_2 178.3(3) .
C13_2 C14_2 C18_2 C19_2 -1.0(4) .
C14_2 C15_2 C16_2 C17_2 0.8(5) .
C14_2 C18_2 C19_2 N2_2 -178.3(2) .
C14_2 C18_2 C19_2 C11_2 2.1(4) .
C15_2 C14_2 C18_2 N3_2 -0.4(4) .
C15_2 C14_2 C18_2 C19_2 -179.7(3) .
C15_2 C16_2 C17_2 N3_2 -0.8(5) .
C17_2 N3_2 C18_2 C14_2 0.5(4) .
C17_2 N3_2 C18_2 C19_2 179.9(3) .
C18_2 N3_2 C17_2 C16_2 0.1(4) .
C18_2 C14_2 C15_2 C16_2 -0.3(4) .
C19_2 N2_2 C8_2 C9_2 1.5(4) .
C19_2 C11_2 C12_2 C13_2 0.0(4) .
C20_2 N4_2 C31_2 C23_2 -1.9(4) .
C20_2 N4_2 C31_2 C30_2 177.5(3) .
C20_2 C21_2 C22_2 C23_2 -1.1(5) .
C21_2 C22_2 C23_2 C24_2 -178.6(3) .
C21_2 C22_2 C23_2 C31_2 0.5(5) .
C22_2 C23_2 C24_2 C25_2 176.5(3) .
C22_2 C23_2 C31_2 N4_2 1.1(4) .
C22_2 C23_2 C31_2 C30_2 -178.3(3) .
C23_2 C24_2 C25_2 C26_2 1.6(5) .
C24_2 C23_2 C31_2 N4_2 -179.8(3) .
C24_2 C23_2 C31_2 C30_2 0.8(4) .
C24_2 C25_2 C26_2 C27_2 -179.5(3) .
C24_2 C25_2 C26_2 C30_2 1.0(4) .
C25_2 C26_2 C27_2 C28_2 -177.1(3) .
C25_2 C26_2 C30_2 N5_2 177.0(3) .
C25_2 C26_2 C30_2 C31_2 -2.7(4) .
C26_2 C27_2 C28_2 C29_2 0.1(4) .
C26_2 C30_2 C31_2 N4_2 -177.7(3) .
C26_2 C30_2 C31_2 C23_2 1.8(4) .
C27_2 C26_2 C30_2 N5_2 -2.5(4) .
C27_2 C26_2 C30_2 C31_2 177.8(3) .
C27_2 C28_2 C29_2 N5_2 -2.8(5) .
C29_2 N5_2 C30_2 C26_2 0.0(4) .
C29_2 N5_2 C30_2 C31_2 179.7(2) .
C30_2 N5_2 C29_2 C28_2 2.7(4) .
C30_2 C26_2 C27_2 C28_2 2.4(4) .
C31_2 N4_2 C20_2 C21_2 1.2(4) .
C31_2 C23_2 C24_2 C25_2 -2.5(5) .
C32_2 N6_2 C43_2 C35_2 -0.3(4) .
C32_2 N6_2 C43_2 C42_2 179.7(2) .
C32_2 C33_2 C34_2 C35_2 0.0(5) .
C33_2 C34_2 C35_2 C36_2 -179.3(3) .
C33_2 C34_2 C35_2 C43_2 0.7(4) .
C34_2 C35_2 C36_2 C37_2 -179.5(3) .
C34_2 C35_2 C43_2 N6_2 -0.6(4) .
C34_2 C35_2 C43_2 C42_2 179.5(3) .
C35_2 C36_2 C37_2 C38_2 -0.2(5) .
C36_2 C35_2 C43_2 N6_2 179.4(3) .
C36_2 C35_2 C43_2 C42_2 -0.5(4) .
C36_2 C37_2 C38_2 C39_2 179.1(3) .
C36_2 C37_2 C38_2 C42_2 -0.3(5) .
C37_2 C38_2 C39_2 C40_2 179.8(3) .
C37_2 C38_2 C42_2 N7_2 -179.8(3) .
C37_2 C38_2 C42_2 C43_2 0.4(4) .
C38_2 C39_2 C40_2 C41_2 0.3(5) .
C38_2 C42_2 C43_2 N6_2 -179.9(2) .
C38_2 C42_2 C43_2 C35_2 0.0(4) .
C39_2 C38_2 C42_2 N7_2 0.7(4) .
C39_2 C38_2 C42_2 C43_2 -179.1(3) .
C39_2 C40_2 C41_2 N7_2 0.3(5) .
C41_2 N7_2 C42_2 C38_2 -0.1(4) .
C41_2 N7_2 C42_2 C43_2 179.7(2) .
C42_2 N7_2 C41_2 C40_2 -0.4(4) .
C42_2 C38_2 C39_2 C40_2 -0.8(4) .
C43_2 N6_2 C32_2 C33_2 1.0(4) .
C43_2 C35_2 C36_2 C37_2 0.6(5) .
O46_3 S45_3 N44_3 S52_3 -158.8(2) .
O46_3 S45_3 C48_3 F49_3 -49.0(3) .
O46_3 S45_3 C48_3 F50_3 71.4(3) .
O46_3 S45_3 C48_3 F51_3 -169.9(3) .
O47_3 S45_3 N44_3 S52_3 -21.1(3) .
O47_3 S45_3 C48_3 F49_3 -173.1(3) .
O47_3 S45_3 C48_3 F50_3 -52.7(3) .
O47_3 S45_3 C48_3 F51_3 66.0(3) .
O53_3 S52_3 N44_3 S45_3 -139.4(2) .
O53_3 S52_3 C55_3 F56_3 -174.4(2) .
O53_3 S52_3 C55_3 F57_3 -54.2(3) .
O53_3 S52_3 C55_3 F58_3 66.3(3) .
O54_3 S52_3 N44_3 S45_3 -1.5(3) .
O54_3 S52_3 C55_3 F56_3 60.9(3) .
O54_3 S52_3 C55_3 F57_3 -179.0(3) .
O54_3 S52_3 C55_3 F58_3 -58.4(3) .
N44_3 S45_3 C48_3 F49_3 65.8(3) .
N44_3 S45_3 C48_3 F50_3 -173.8(3) .
N44_3 S45_3 C48_3 F51_3 -55.1(3) .
N44_3 S52_3 C55_3 F56_3 -61.8(3) .
N44_3 S52_3 C55_3 F57_3 58.4(3) .
N44_3 S52_3 C55_3 F58_3 179.0(2) .
C48_3 S45_3 N44_3 S52_3 90.0(2) .
C55_3 S52_3 N44_3 S45_3 111.5(2) .
O46_4 S45_4 N44_4 S52_4 22.5(3) .
O46_4 S45_4 C48_4 F49_4 -55.8(3) .
O46_4 S45_4 C48_4 F50_4 64.4(2) .
O46_4 S45_4 C48_4 F51_4 -176.3(2) .
O47_4 S45_4 N44_4 S52_4 158.1(2) .
O47_4 S45_4 C48_4 F49_4 179.9(2) .
O47_4 S45_4 C48_4 F50_4 -59.9(3) .
O47_4 S45_4 C48_4 F51_4 59.4(3) .
O53_4 S52_4 N44_4 S45_4 20.9(3) .
O53_4 S52_4 C55_4 F56_4 64.8(4) .
O53_4 S52_4 C55_4 F57_4 -55.0(3) .
O53_4 S52_4 C55_4 F58_4 -172.4(3) .
O54_4 S52_4 N44_4 S45_4 -117.8(2) .
O54_4 S52_4 C55_4 F56_4 -171.4(4) .
O54_4 S52_4 C55_4 F57_4 68.7(3) .
O54_4 S52_4 C55_4 F58_4 -48.7(3) .
N44_4 S45_4 C48_4 F49_4 66.0(3) .
N44_4 S45_4 C48_4 F50_4 -173.9(2) .
N44_4 S45_4 C48_4 F51_4 -54.5(2) .
N44_4 S52_4 C55_4 F56_4 -56.5(4) .
N44_4 S52_4 C55_4 F57_4 -176.4(3) .
N44_4 S52_4 C55_4 F58_4 66.2(3) .
C48_4 S45_4 N44_4 S52_4 -91.8(2) .
C55_4 S52_4 N44_4 S45_4 133.4(2) .
O46_5 S45_5 N44_5 S52_5 -32.7(3) .
O46_5 S45_5 C48_5 F49_5 -69.1(3) .
O46_5 S45_5 C48_5 F50_5 173.4(3) .
O46_5 S45_5 C48_5 F51_5 52.5(3) .
O47_5 S45_5 N44_5 S52_5 -169.6(3) .
O47_5 S45_5 C48_5 F49_5 57.2(3) .
O47_5 S45_5 C48_5 F50_5 -60.3(4) .
O47_5 S45_5 C48_5 F51_5 178.8(3) .
O53_5 S52_5 N44_5 S45_5 -10.3(3) .
O53_5 S52_5 C55_5 F56_5 -58.5(3) .
O53_5 S52_5 C55_5 F57_5 -179.2(2) .
O53_5 S52_5 C55_5 F58_5 62.0(3) .
O54_5 S52_5 N44_5 S45_5 129.7(2) .
O54_5 S52_5 C55_5 F56_5 176.9(3) .
O54_5 S52_5 C55_5 F57_5 56.2(3) .
O54_5 S52_5 C55_5 F58_5 -62.5(3) .
N44_5 S45_5 C48_5 F49_5 169.6(3) .
N44_5 S45_5 C48_5 F50_5 52.0(4) .
N44_5 S45_5 C48_5 F51_5 -68.9(3) .
N44_5 S52_5 C55_5 F56_5 63.7(3) .
N44_5 S52_5 C55_5 F57_5 -57.0(3) .
N44_5 S52_5 C55_5 F58_5 -175.8(3) .
C48_5 S45_5 N44_5 S52_5 81.5(3) .
C55_5 S52_5 N44_5 S45_5 -124.2(3) .
O46_6 S45_6 N44_6 S52_6 -149.0(3) .
O46_6 S45_6 C48_6 F49_6 -54.2(4) .
O46_6 S45_6 C48_6 F50_6 64.3(5) .
O46_6 S45_6 C48_6 F51_6 -173.7(4) .
O47_6 S45_6 N44_6 S52_6 -7.4(4) .
O47_6 S45_6 C48_6 F49_6 -177.8(4) .
O47_6 S45_6 C48_6 F50_6 -59.3(5) .
O47_6 S45_6 C48_6 F51_6 62.7(4) .
O53_6 S52_6 N44_6 S45_6 30.9(3) .
O53_6 S52_6 C55_6 F56_6 60.0(3) .
O53_6 S52_6 C55_6 F57_6 -179.4(3) .
O53_6 S52_6 C55_6 F58_6 -59.7(4) .
O54_6 S52_6 N44_6 S45_6 -108.7(3) .
O54_6 S52_6 C55_6 F56_6 -175.8(3) .
O54_6 S52_6 C55_6 F57_6 -55.2(3) .
O54_6 S52_6 C55_6 F58_6 64.6(4) .
N44_6 S45_6 C48_6 F49_6 60.2(4) .
N44_6 S45_6 C48_6 F50_6 178.6(4) .
N44_6 S45_6 C48_6 F51_6 -59.4(4) .
N44_6 S52_6 C55_6 F56_6 -60.7(3) .
N44_6 S52_6 C55_6 F57_6 59.9(3) .
N44_6 S52_6 C55_6 F58_6 179.7(3) .
C48_6 S45_6 N44_6 S52_6 103.1(3) .
C55_6 S52_6 N44_6 S45_6 142.7(3) .
C59_7 C60_7 C61_7 C62_7 177.9(3) .
C59_7 C60_7 C65_7 C64_7 -177.6(4) .
C60_7 C61_7 C62_7 C63_7 0.7(5) .
C61_7 C60_7 C65_7 C64_7 1.4(5) .
C61_7 C62_7 C63_7 C64_7 -0.5(5) .
C62_7 C63_7 C64_7 C65_7 0.8(5) .
C63_7 C64_7 C65_7 C60_7 -1.3(6) .
C65_7 C60_7 C61_7 C62_7 -1.1(5) .
C59_8 C60_8 C61_8 C65_8 176.0(5) 3_566
C59_8 C60_8 C65_8 C61_8 -175.7(6) 3_566
C61_8 C60_8 C65_8 C61_8 0.9(8) 3_566
C65_8 C60_8 C61_8 C65_8 -0.9(8) 3_566
